data_7009461
loop_
_publ_author_name
'Fujita, Ken-ichi'
'Hamada, Taro'
'Yamaguchi, Ryohei'

_publ_section_title
;
 dppm and hydrido-bridged dinuclear complexes of iridium. Synthesis and
 structures of [(IrCp*)2(\m-dppm)(\m-H)(\m-X)]2+ (X&#x2005;=&#x2005;Cl,
 OMe, OH, or H)
;
_journal_issue 12
_journal_name_full 'Journal of the Chemical Society, Dalton Transactions'
_journal_page_first 1931
_journal_paper_doi 10.1039/b001239o
_journal_year 2000
_chemical_formula_sum 'C93 H93 B2 Cl Ir2 P2'
_chemical_formula_weight 1714.22
_space_group_IT_number 14
_symmetry_cell_setting monoclinic
_symmetry_Int_Tables_number 14
_symmetry_space_group_name_Hall '-P 2yab'
_symmetry_space_group_name_H-M 'P 1 21/a 1'
_cell_angle_alpha 90
_cell_angle_beta 107.93(1)
_cell_angle_gamma 90
_cell_formula_units_Z 4
_cell_length_a 26.484(7)
_cell_length_b 11.022(5)
_cell_length_c 27.760(5)
_cell_measurement_reflns_used 25
_cell_measurement_temperature 296.2
_cell_measurement_theta_max 15.0
_cell_measurement_theta_min 14.7
_cell_volume 7710(4)
_computing_cell_refinement 'MSC/AFC Diffractometer Control'
_computing_data_collection 'MSC/AFC Diffractometer Control'
_computing_data_reduction 'teXsan for Windows (MSC, 1997)'
_computing_publication_material 'teXsan for Windows (MSC, 1997)'
_computing_structure_refinement 'teXsan for Windows (MSC, 1997)'
_computing_structure_solution
;
'DIRDIF92 PATTY (Beurskens, 1992)
;
_diffrn_ambient_temperature 296.2
_diffrn_measurement_device AFC7R
_diffrn_measurement_method \w
_diffrn_orient_matrix_UB_11 0.01419
_diffrn_orient_matrix_UB_12 -0.03183
_diffrn_orient_matrix_UB_13 -0.02701
_diffrn_orient_matrix_UB_21 -0.01132
_diffrn_orient_matrix_UB_22 -0.08378
_diffrn_orient_matrix_UB_23 0.00591
_diffrn_orient_matrix_UB_31 -0.03529
_diffrn_orient_matrix_UB_32 0.01408
_diffrn_orient_matrix_UB_33 -0.02587
_diffrn_radiation_detector 'scintillation counter'
_diffrn_radiation_monochromator graphite
_diffrn_radiation_source 'Rigaku rotating anode'
_diffrn_radiation_type 'Mo K\a'
_diffrn_radiation_wavelength 0.7107
_diffrn_reflns_av_R_equivalents 0.09710
_diffrn_reflns_av_sigmaI/netI 0.127
_diffrn_reflns_limit_h_max 0
_diffrn_reflns_limit_h_min -34
_diffrn_reflns_limit_k_max 14
_diffrn_reflns_limit_k_min 0
_diffrn_reflns_limit_l_max 36
_diffrn_reflns_limit_l_min -34
_diffrn_reflns_number 19013
_diffrn_reflns_reduction_process 'Lp corrections applied'
_diffrn_reflns_theta_max 27.50
_diffrn_reflns_theta_min 2.56
_diffrn_standards_decay_% 0.06
_diffrn_standards_interval_count 150
_diffrn_standards_number 3
_exptl_absorpt_coefficient_mu 3.581
_exptl_absorpt_correction_T_max 1.000
_exptl_absorpt_correction_T_min 0.347
_exptl_absorpt_correction_type
;
\y scans (North,Phillips & Matthews, 1968)
;
_exptl_crystal_colour red
_exptl_crystal_density_diffrn 1.477
_exptl_crystal_density_meas ?
_exptl_crystal_description plate
_exptl_crystal_F_000 3448.00
_exptl_crystal_size_max 0.40
_exptl_crystal_size_mid 0.30
_exptl_crystal_size_min 0.10
_refine_diff_density_max 2.65
_refine_diff_density_min -2.07
_refine_ls_extinction_method none
_refine_ls_goodness_of_fit_all 1.958
_refine_ls_goodness_of_fit_ref 1.960
_refine_ls_hydrogen_treatment noref
_refine_ls_matrix_type full
_refine_ls_number_constraints 0
_refine_ls_number_parameters 901
_refine_ls_number_reflns 10359
_refine_ls_number_restraints 0
_refine_ls_R_factor_all 0.0579
_refine_ls_R_factor_gt 0.0580
_refine_ls_shift/su_max 0.0000
_refine_ls_shift/su_mean 0.0000
_refine_ls_structure_factor_coef F
_refine_ls_weighting_details 'w = 1/[\s^2^(Fo) + 0.00006|Fo|^2^]'
_refine_ls_weighting_scheme sigma
_refine_ls_wR_factor_all 0.0610
_refine_ls_wR_factor_ref 0.0610
_reflns_number_gt 10359
_reflns_number_total 18614
_reflns_threshold_expression I>3.00\s(I)
_cod_data_source_file b001239o.txt
_cod_data_source_block '_5b'
_cod_original_sg_symbol_H-M 'P 21/a     '
_cod_original_formula_sum 'C93 H93 B2 Cl Ir2 P2 '
_cod_database_code 7009461

loop_
_symmetry_equiv_pos_as_xyz
'   +x,   +y,   +z'
'1/2-x,1/2+y,   -z'
'   -x,   -y,   -z'
'1/2+x,1/2-y,   +z'

loop_
_atom_site_label
_atom_site_fract_x
_atom_site_fract_y
_atom_site_fract_z
_atom_site_U_iso_or_equiv
_atom_site_occupancy
_atom_site_refinement_flags
_atom_site_adp_type
_atom_site_calc_flag
_atom_site_calc_attached_atom
Ir(1) 0.29661(1) 0.11374(2) 0.27759(1) 0.04307(9) 1.000 . Uani d .
Ir(2) 0.20712(1) 0.14325(2) 0.18056(1) 0.04316(9) 1.000 . Uani d .
Cl(1) 0.27180(8) -0.0188(2) 0.20522(7) 0.0511(6) 1.000 . Uani d .
P(1) 0.23863(8) 0.0186(2) 0.31265(7) 0.0407(6) 1.000 . Uani d .
P(2) 0.15141(8) 0.0225(2) 0.20990(8) 0.0427(6) 1.000 . Uani d .
C(1) 0.1869(3) -0.0672(6) 0.2653(3) 0.046(2) 1.000 . Uani d .
C(2) 0.3538(3) 0.1690(8) 0.3494(3) 0.060(3) 1.000 . Uani d .
C(3) 0.3456(3) 0.2677(7) 0.3141(3) 0.063(3) 1.000 . Uani d .
C(4) 0.3652(3) 0.2305(7) 0.2736(3) 0.056(3) 1.000 . Uani d .
C(5) 0.3811(3) 0.1081(7) 0.2788(3) 0.059(3) 1.000 . Uani d .
C(6) 0.3757(3) 0.0696(7) 0.3300(3) 0.053(3) 1.000 . Uani d .
C(7) 0.3501(4) 0.1820(9) 0.4010(3) 0.083(4) 1.000 . Uani d .
C(8) 0.3262(4) 0.3950(7) 0.3210(4) 0.097(4) 1.000 . Uani d .
C(9) 0.3738(3) 0.3116(9) 0.2338(4) 0.094(4) 1.000 . Uani d .
C(10) 0.4056(4) 0.0337(9) 0.2505(4) 0.081(4) 1.000 . Uani d .
C(11) 0.3964(3) -0.0480(8) 0.3553(3) 0.074(3) 1.000 . Uani d .
C(12) 0.1470(4) 0.1891(7) 0.1093(3) 0.058(3) 1.000 . Uani d .
C(13) 0.1641(4) 0.2983(7) 0.1375(3) 0.063(3) 1.000 . Uani d .
C(14) 0.2170(4) 0.3162(7) 0.1401(3) 0.066(3) 1.000 . Uani d .
C(15) 0.2357(3) 0.2179(7) 0.1186(3) 0.057(3) 1.000 . Uani d .
C(16) 0.1916(4) 0.1376(7) 0.0996(3) 0.059(3) 1.000 . Uani d .
C(17) 0.0910(4) 0.1486(9) 0.0878(4) 0.082(4) 1.000 . Uani d .
C(18) 0.1286(5) 0.3934(8) 0.1481(4) 0.096(4) 1.000 . Uani d .
C(19) 0.2485(4) 0.4306(7) 0.1642(4) 0.099(4) 1.000 . Uani d .
C(20) 0.2880(4) 0.1999(9) 0.1100(4) 0.083(4) 1.000 . Uani d .
C(21) 0.1917(4) 0.0266(8) 0.0678(3) 0.081(4) 1.000 . Uani d .
C(22) 0.2017(3) 0.1163(7) 0.3431(3) 0.045(2) 1.000 . Uani d .
C(23) 0.2050(3) 0.2408(7) 0.3403(3) 0.060(3) 1.000 . Uani d .
C(24) 0.1742(4) 0.3139(8) 0.3607(3) 0.067(3) 1.000 . Uani d .
C(25) 0.1428(4) 0.2645(9) 0.3853(4) 0.072(3) 1.000 . Uani d .
C(26) 0.1389(3) 0.1401(9) 0.3886(4) 0.072(3) 1.000 . Uani d .
C(27) 0.1680(3) 0.0666(7) 0.3672(3) 0.053(3) 1.000 . Uani d .
C(28) 0.2683(3) -0.0983(6) 0.3592(3) 0.043(2) 1.000 . Uani d .
C(29) 0.2802(3) -0.0768(7) 0.4105(3) 0.059(3) 1.000 . Uani d .
C(30) 0.3077(4) -0.1634(9) 0.4457(3) 0.074(3) 1.000 . Uani d .
C(31) 0.3210(4) -0.271(1) 0.4283(5) 0.090(4) 1.000 . Uani d .
C(32) 0.3092(4) -0.2954(8) 0.3776(4) 0.080(4) 1.000 . Uani d .
C(33) 0.2837(3) -0.2082(7) 0.3433(3) 0.063(3) 1.000 . Uani d .
C(34) 0.0997(3) 0.0965(7) 0.2285(3) 0.046(2) 1.000 . Uani d .
C(35) 0.1007(3) 0.2216(7) 0.2342(3) 0.056(3) 1.000 . Uani d .
C(36) 0.0624(4) 0.2818(8) 0.2504(4) 0.070(3) 1.000 . Uani d .
C(37) 0.0231(3) 0.2162(9) 0.2608(4) 0.074(3) 1.000 . Uani d .
C(38) 0.0217(3) 0.0911(9) 0.2561(4) 0.074(3) 1.000 . Uani d .
C(39) 0.0601(3) 0.0311(7) 0.2409(3) 0.059(3) 1.000 . Uani d .
C(40) 0.1197(3) -0.0965(6) 0.1641(3) 0.051(2) 1.000 . Uani d .
C(41) 0.0655(3) -0.1054(7) 0.1412(3) 0.060(3) 1.000 . Uani d .
C(42) 0.0450(4) -0.1955(8) 0.1052(3) 0.070(3) 1.000 . Uani d .
C(43) 0.0781(4) -0.2741(8) 0.0912(3) 0.069(3) 1.000 . Uani d .
C(44) 0.1324(4) -0.2654(8) 0.1128(4) 0.073(3) 1.000 . Uani d .
C(45) 0.1537(3) -0.1769(7) 0.1502(3) 0.057(3) 1.000 . Uani d .
C(46) 0.3670(3) 0.2116(7) 0.5603(3) 0.055(3) 1.000 . Uani d .
C(47) 0.3252(4) 0.1293(8) 0.5441(3) 0.073(3) 1.000 . Uani d .
C(48) 0.2778(4) 0.156(1) 0.5066(4) 0.098(5) 1.000 . Uani d .
C(49) 0.2725(5) 0.267(2) 0.4837(5) 0.111(5) 1.000 . Uani d .
C(50) 0.3123(5) 0.353(1) 0.4984(4) 0.093(4) 1.000 . Uani d .
C(51) 0.3587(4) 0.3229(8) 0.5364(4) 0.073(3) 1.000 . Uani d .
C(52) 0.4116(3) 0.1675(7) 0.6600(3) 0.056(3) 1.000 . Uani d .
C(53) 0.4547(4) 0.1687(8) 0.7055(3) 0.065(3) 1.000 . Uani d .
C(54) 0.4481(4) 0.1554(8) 0.7525(4) 0.074(3) 1.000 . Uani d .
C(55) 0.3993(5) 0.1396(8) 0.7582(4) 0.081(4) 1.000 . Uani d .
C(56) 0.3560(4) 0.1397(8) 0.7162(4) 0.074(3) 1.000 . Uani d .
C(57) 0.3628(3) 0.1532(7) 0.6683(3) 0.059(3) 1.000 . Uani d .
C(58) 0.4670(3) 0.2785(7) 0.6063(3) 0.055(3) 1.000 . Uani d .
C(59) 0.4681(4) 0.3909(8) 0.6299(3) 0.064(3) 1.000 . Uani d .
C(60) 0.4995(4) 0.4863(8) 0.6252(4) 0.080(4) 1.000 . Uani d .
C(61) 0.5325(4) 0.4737(9) 0.5956(5) 0.087(4) 1.000 . Uani d .
C(62) 0.5339(4) 0.364(1) 0.5729(5) 0.105(5) 1.000 . Uani d .
C(63) 0.5014(4) 0.2696(8) 0.5769(4) 0.080(4) 1.000 . Uani d .
C(64) 0.4428(3) 0.0421(7) 0.5912(3) 0.053(3) 1.000 . Uani d .
C(65) 0.4361(4) 0.0079(8) 0.5414(3) 0.075(3) 1.000 . Uani d .
C(66) 0.4547(5) -0.098(1) 0.5278(4) 0.095(4) 1.000 . Uani d .
C(67) 0.4817(4) -0.1801(8) 0.5640(5) 0.080(4) 1.000 . Uani d .
C(68) 0.4878(3) -0.1530(7) 0.6133(4) 0.069(3) 1.000 . Uani d .
C(69) 0.4691(3) -0.0449(7) 0.6269(3) 0.057(3) 1.000 . Uani d .
C(70) 0.6058(3) 0.2158(7) 0.9171(3) 0.052(3) 1.000 . Uani d .
C(71) 0.6108(3) 0.1905(7) 0.9678(3) 0.060(3) 1.000 . Uani d .
C(72) 0.5841(4) 0.0988(9) 0.9827(4) 0.081(4) 1.000 . Uani d .
C(73) 0.5517(4) 0.0246(8) 0.9484(5) 0.085(4) 1.000 . Uani d .
C(74) 0.5467(4) 0.0396(9) 0.8978(5) 0.093(4) 1.000 . Uani d .
C(75) 0.5737(4) 0.1347(7) 0.8829(3) 0.069(3) 1.000 . Uani d .
C(76) 0.5990(3) 0.4597(7) 0.9087(3) 0.054(3) 1.000 . Uani d .
C(77) 0.5946(4) 0.5626(8) 0.8792(4) 0.083(4) 1.000 . Uani d .
C(78) 0.5713(5) 0.6686(8) 0.8869(5) 0.090(4) 1.000 . Uani d .
C(79) 0.5519(4) 0.6780(8) 0.9269(5) 0.087(4) 1.000 . Uani d .
C(80) 0.5552(4) 0.5792(9) 0.9579(4) 0.088(4) 1.000 . Uani d .
C(81) 0.5782(4) 0.4723(8) 0.9487(3) 0.066(3) 1.000 . Uani d .
C(82) 0.6954(3) 0.3529(7) 0.9362(3) 0.047(2) 1.000 . Uani d .
C(83) 0.7285(3) 0.2521(7) 0.9518(3) 0.059(3) 1.000 . Uani d .
C(84) 0.7825(3) 0.2630(7) 0.9774(3) 0.062(3) 1.000 . Uani d .
C(85) 0.8054(3) 0.3755(8) 0.9863(3) 0.062(3) 1.000 . Uani d .
C(86) 0.7742(4) 0.4769(8) 0.9714(3) 0.064(3) 1.000 . Uani d .
C(87) 0.7201(3) 0.4654(7) 0.9467(3) 0.058(3) 1.000 . Uani d .
C(88) 0.6313(4) 0.3294(6) 0.8406(3) 0.055(3) 1.000 . Uani d .
C(89) 0.5835(4) 0.3428(8) 0.8009(4) 0.078(3) 1.000 . Uani d .
C(90) 0.5829(5) 0.3401(9) 0.7515(5) 0.086(4) 1.000 . Uani d .
C(91) 0.6266(6) 0.3258(8) 0.7361(4) 0.092(4) 1.000 . Uani d .
C(92) 0.6776(4) 0.3103(8) 0.7761(3) 0.080(3) 1.000 . Uani d .
C(93) 0.6750(4) 0.3108(7) 0.8246(3) 0.061(3) 1.000 . Uani d .
B(1) 0.4228(4) 0.1750(8) 0.6060(4) 0.052(3) 1.000 . Uani d .
B(2) 0.6328(4) 0.3378(8) 0.9006(4) 0.054(3) 1.000 . Uani d .
H(2) 0.2027 -0.1382 0.2541 0.054 1.000 . Uiso c C(1)
H(3) 0.1615 -0.1009 0.2808 0.054 1.000 . Uiso c C(1)
H(4) 0.3731 0.1260 0.4252 0.096 1.000 . Uiso c C(7)
H(5) 0.3587 0.2622 0.4155 0.096 1.000 . Uiso c C(7)
H(6) 0.3142 0.1649 0.4026 0.096 1.000 . Uiso c C(7)
H(7) 0.3245 0.4091 0.3552 0.107 1.000 . Uiso c C(8)
H(8) 0.3485 0.4582 0.3147 0.107 1.000 . Uiso c C(8)
H(9) 0.2906 0.4104 0.2986 0.107 1.000 . Uiso c C(8)
H(10) 0.3831 0.3932 0.2458 0.100 1.000 . Uiso c C(9)
H(11) 0.4021 0.2823 0.2216 0.100 1.000 . Uiso c C(9)
H(12) 0.3425 0.3171 0.2046 0.100 1.000 . Uiso c C(9)
H(13) 0.4270 -0.0323 0.2708 0.092 1.000 . Uiso c C(10)
H(14) 0.3809 -0.0066 0.2216 0.092 1.000 . Uiso c C(10)
H(15) 0.4303 0.0773 0.2369 0.092 1.000 . Uiso c C(10)
H(16) 0.3949 -0.0520 0.3897 0.083 1.000 . Uiso c C(11)
H(17) 0.3735 -0.1165 0.3377 0.083 1.000 . Uiso c C(11)
H(18) 0.4311 -0.0669 0.3555 0.083 1.000 . Uiso c C(11)
H(19) 0.0693 0.1657 0.1100 0.095 1.000 . Uiso c C(17)
H(20) 0.0722 0.1858 0.0556 0.095 1.000 . Uiso c C(17)
H(21) 0.0874 0.0609 0.0818 0.095 1.000 . Uiso c C(17)
H(22) 0.1403 0.4749 0.1423 0.101 1.000 . Uiso c C(18)
H(23) 0.0930 0.3851 0.1275 0.101 1.000 . Uiso c C(18)
H(24) 0.1291 0.3928 0.1833 0.101 1.000 . Uiso c C(18)
H(25) 0.2832 0.4261 0.1661 0.124 1.000 . Uiso c C(19)
H(26) 0.2321 0.5043 0.1483 0.124 1.000 . Uiso c C(19)
H(27) 0.2470 0.4393 0.2004 0.124 1.000 . Uiso c C(19)
H(28) 0.3163 0.1814 0.1404 0.095 1.000 . Uiso c C(20)
H(29) 0.2874 0.1315 0.0867 0.095 1.000 . Uiso c C(20)
H(30) 0.2993 0.2692 0.0945 0.095 1.000 . Uiso c C(20)
H(31) 0.1610 0.0221 0.0387 0.092 1.000 . Uiso c C(21)
H(32) 0.2225 0.0274 0.0552 0.092 1.000 . Uiso c C(21)
H(33) 0.1942 -0.0475 0.0865 0.092 1.000 . Uiso c C(21)
H(34) 0.2301 0.2788 0.3244 0.076 1.000 . Uiso c C(23)
H(35) 0.1750 0.4012 0.3577 0.076 1.000 . Uiso c C(24)
H(36) 0.1223 0.3170 0.4010 0.086 1.000 . Uiso c C(25)
H(37) 0.1156 0.1040 0.4064 0.087 1.000 . Uiso c C(26)
H(38) 0.1651 -0.0224 0.3695 0.062 1.000 . Uiso c C(27)
H(39) 0.2697 0.0017 0.4225 0.071 1.000 . Uiso c C(29)
H(40) 0.3170 -0.1469 0.4830 0.088 1.000 . Uiso c C(30)
H(41) 0.3399 -0.3323 0.4527 0.103 1.000 . Uiso c C(31)
H(42) 0.3195 -0.3735 0.3663 0.094 1.000 . Uiso c C(32)
H(43) 0.2782 -0.2219 0.3071 0.079 1.000 . Uiso c C(33)
H(44) 0.1292 0.2689 0.2270 0.070 1.000 . Uiso c C(35)
H(45) 0.0640 0.3709 0.2546 0.082 1.000 . Uiso c C(36)
H(46) -0.0039 0.2581 0.2713 0.089 1.000 . Uiso c C(37)
H(47) -0.0055 0.0436 0.2649 0.089 1.000 . Uiso c C(38)
H(48) 0.0595 -0.0585 0.2386 0.069 1.000 . Uiso c C(39)
H(49) 0.0413 -0.0475 0.1508 0.073 1.000 . Uiso c C(41)
H(50) 0.0067 -0.2042 0.0904 0.082 1.000 . Uiso c C(42)
H(51) 0.0637 -0.3345 0.0645 0.081 1.000 . Uiso c C(43)
H(52) 0.1570 -0.3206 0.1027 0.086 1.000 . Uiso c C(44)
H(53) 0.1934 -0.1703 0.1661 0.070 1.000 . Uiso c C(45)
H(54) 0.3287 0.0478 0.5596 0.089 1.000 . Uiso c C(47)
H(55) 0.2490 0.0989 0.4962 0.112 1.000 . Uiso c C(48)
H(56) 0.2402 0.2876 0.4572 0.132 1.000 . Uiso c C(49)
H(57) 0.3083 0.4353 0.4820 0.110 1.000 . Uiso c C(50)
H(58) 0.3861 0.3856 0.5472 0.087 1.000 . Uiso c C(51)
H(59) 0.4906 0.1785 0.7035 0.080 1.000 . Uiso c C(53)
H(60) 0.4801 0.1582 0.7828 0.090 1.000 . Uiso c C(54)
H(61) 0.3962 0.1274 0.7922 0.094 1.000 . Uiso c C(55)
H(62) 0.3210 0.1312 0.7205 0.088 1.000 . Uiso c C(56)
H(63) 0.3313 0.1538 0.6391 0.071 1.000 . Uiso c C(57)
H(64) 0.4440 0.4011 0.6505 0.076 1.000 . Uiso c C(59)
H(65) 0.4964 0.5638 0.6437 0.095 1.000 . Uiso c C(60)
H(66) 0.5535 0.5429 0.5926 0.105 1.000 . Uiso c C(61)
H(67) 0.5576 0.3552 0.5527 0.124 1.000 . Uiso c C(62)
H(68) 0.5010 0.1919 0.5579 0.094 1.000 . Uiso c C(63)
H(69) 0.4179 0.0641 0.5147 0.087 1.000 . Uiso c C(65)
H(70) 0.4501 -0.1150 0.4921 0.109 1.000 . Uiso c C(66)
H(71) 0.4942 -0.2574 0.5537 0.090 1.000 . Uiso c C(67)
H(72) 0.5051 -0.2114 0.6393 0.086 1.000 . Uiso c C(68)
H(73) 0.4743 -0.0282 0.6629 0.067 1.000 . Uiso c C(69)
H(74) 0.6353 0.2428 0.9939 0.070 1.000 . Uiso c C(71)
H(75) 0.5892 0.0888 1.0199 0.096 1.000 . Uiso c C(72)
H(76) 0.5324 -0.0396 0.9580 0.098 1.000 . Uiso c C(73)
H(77) 0.5260 -0.0158 0.8724 0.109 1.000 . Uiso c C(74)
H(78) 0.5693 0.1460 0.8459 0.082 1.000 . Uiso c C(75)
H(79) 0.6089 0.5586 0.8507 0.095 1.000 . Uiso c C(77)
H(80) 0.5678 0.7383 0.8638 0.101 1.000 . Uiso c C(78)
H(81) 0.5368 0.7542 0.9342 0.101 1.000 . Uiso c C(79)
H(82) 0.5433 0.5864 0.9884 0.102 1.000 . Uiso c C(80)
H(83) 0.5792 0.4014 0.9718 0.078 1.000 . Uiso c C(81)
H(84) 0.7142 0.1683 0.9446 0.070 1.000 . Uiso c C(83)
H(85) 0.8041 0.1908 0.9893 0.072 1.000 . Uiso c C(84)
H(86) 0.8425 0.3833 1.0023 0.071 1.000 . Uiso c C(85)
H(87) 0.7899 0.5589 0.9788 0.076 1.000 . Uiso c C(86)
H(88) 0.6991 0.5401 0.9371 0.068 1.000 . Uiso c C(87)
H(89) 0.5493 0.3539 0.8086 0.102 1.000 . Uiso c C(89)
H(90) 0.5474 0.3485 0.7251 0.104 1.000 . Uiso c C(90)
H(91) 0.6234 0.3248 0.6995 0.122 1.000 . Uiso c C(91)
H(92) 0.7153 0.2998 0.7672 0.129 1.000 . Uiso c C(92)
H(93) 0.7085 0.2958 0.8510 0.073 1.000 . Uiso c C(93)

loop_
_atom_site_aniso_label
_atom_site_aniso_U_11
_atom_site_aniso_U_22
_atom_site_aniso_U_33
_atom_site_aniso_U_12
_atom_site_aniso_U_13
_atom_site_aniso_U_23
Ir(1) 0.0429(2) 0.0403(2) 0.0457(2) -0.0019(1) 0.0132(1) 0.0027(1)
Ir(2) 0.0490(2) 0.0399(2) 0.0421(2) -0.0032(1) 0.0163(1) -0.0007(1)
Cl(1) 0.049(1) 0.052(1) 0.053(1) 0.0018(9) 0.016(1) -0.0060(9)
P(1) 0.042(1) 0.041(1) 0.039(1) 0.0005(8) 0.0117(9) 0.0004(8)
P(2) 0.043(1) 0.043(1) 0.041(1) -0.0017(9) 0.0117(9) -0.0018(9)
C(1) 0.053(5) 0.035(4) 0.043(5) -0.008(3) 0.006(4) 0.001(3)
C(2) 0.059(6) 0.068(6) 0.050(6) -0.017(4) 0.012(5) -0.004(4)
C(3) 0.061(6) 0.053(5) 0.068(6) -0.017(4) 0.010(5) -0.004(4)
C(4) 0.041(5) 0.055(5) 0.068(6) -0.005(4) 0.012(4) 0.013(4)
C(5) 0.045(5) 0.065(5) 0.081(7) -0.011(4) 0.037(5) -0.000(5)
C(6) 0.038(5) 0.048(5) 0.064(6) -0.000(4) 0.002(4) 0.001(4)
C(7) 0.068(7) 0.121(8) 0.050(6) -0.020(6) 0.003(5) -0.016(6)
C(8) 0.105(9) 0.040(5) 0.15(1) -0.012(5) 0.040(8) -0.022(6)
C(9) 0.044(6) 0.098(7) 0.13(1) -0.011(5) 0.014(6) 0.050(7)
C(10) 0.059(7) 0.114(8) 0.078(7) -0.001(6) 0.030(6) 0.003(6)
C(11) 0.060(6) 0.072(6) 0.078(7) -0.004(5) 0.004(5) 0.033(5)
C(12) 0.067(6) 0.045(5) 0.056(6) -0.008(4) 0.011(5) 0.017(4)
C(13) 0.077(7) 0.054(5) 0.060(6) 0.009(5) 0.027(5) 0.017(4)
C(14) 0.071(7) 0.052(5) 0.053(6) -0.013(5) -0.012(5) 0.017(4)
C(15) 0.062(6) 0.058(5) 0.054(6) -0.002(4) 0.023(5) 0.009(4)
C(16) 0.084(7) 0.053(5) 0.040(5) 0.003(5) 0.021(5) 0.008(4)
C(17) 0.062(7) 0.091(7) 0.081(7) -0.007(5) 0.005(5) 0.030(6)
C(18) 0.15(1) 0.060(6) 0.100(8) 0.047(6) 0.066(8) 0.026(6)
C(19) 0.14(1) 0.037(5) 0.113(9) -0.034(6) 0.034(8) 0.009(5)
C(20) 0.072(7) 0.101(8) 0.088(8) -0.005(6) 0.044(6) 0.009(6)
C(21) 0.115(9) 0.075(6) 0.051(6) 0.003(6) 0.021(6) -0.001(5)
C(22) 0.040(4) 0.055(5) 0.037(4) 0.003(4) 0.007(3) -0.004(3)
C(23) 0.058(6) 0.048(5) 0.061(6) 0.004(4) -0.001(5) -0.001(4)
C(24) 0.077(7) 0.059(5) 0.060(6) 0.020(5) 0.014(5) -0.005(4)
C(25) 0.056(6) 0.083(7) 0.062(7) 0.018(5) -0.002(5) -0.030(5)
C(26) 0.043(5) 0.092(7) 0.082(7) -0.004(5) 0.023(5) -0.006(6)
C(27) 0.040(5) 0.059(5) 0.065(6) 0.001(4) 0.024(4) -0.006(4)
C(28) 0.038(4) 0.049(4) 0.041(5) 0.000(3) 0.011(4) 0.009(3)
C(29) 0.064(6) 0.072(6) 0.043(5) 0.012(4) 0.020(4) 0.006(4)
C(30) 0.076(7) 0.094(7) 0.049(6) 0.007(6) 0.015(5) 0.018(5)
C(31) 0.074(7) 0.091(8) 0.100(9) 0.024(6) 0.019(7) 0.060(7)
C(32) 0.084(8) 0.054(6) 0.093(8) 0.022(5) 0.013(6) 0.016(5)
C(33) 0.070(6) 0.046(5) 0.060(6) 0.005(4) 0.003(5) -0.001(4)
C(34) 0.036(4) 0.060(5) 0.037(4) -0.000(4) 0.006(3) 0.003(4)
C(35) 0.056(6) 0.055(5) 0.059(6) 0.004(4) 0.017(5) 0.007(4)
C(36) 0.068(7) 0.061(6) 0.080(7) 0.012(5) 0.020(6) -0.010(5)
C(37) 0.044(6) 0.089(7) 0.084(8) 0.018(5) 0.013(5) -0.013(6)
C(38) 0.039(5) 0.110(8) 0.079(7) -0.002(5) 0.025(5) -0.010(6)
C(39) 0.044(5) 0.067(5) 0.066(6) -0.003(4) 0.017(5) -0.001(4)
C(40) 0.063(6) 0.042(4) 0.043(5) -0.008(4) 0.009(4) 0.002(3)
C(41) 0.060(6) 0.055(5) 0.059(6) -0.006(4) 0.011(5) 0.002(4)
C(42) 0.067(7) 0.062(6) 0.062(6) -0.017(5) -0.006(5) -0.001(5)
C(43) 0.087(8) 0.053(5) 0.055(6) -0.013(5) 0.006(5) -0.010(4)
C(44) 0.086(8) 0.056(5) 0.078(7) -0.001(5) 0.026(6) -0.011(5)
C(45) 0.071(6) 0.047(5) 0.052(5) -0.012(4) 0.016(5) -0.010(4)
C(46) 0.055(6) 0.064(5) 0.046(5) 0.004(4) 0.014(4) -0.014(4)
C(47) 0.065(6) 0.094(7) 0.060(6) -0.003(5) 0.020(5) -0.028(5)
C(48) 0.055(7) 0.18(1) 0.056(7) -0.012(8) 0.006(6) -0.037(8)
C(49) 0.054(8) 0.20(2) 0.071(9) 0.046(9) 0.005(6) -0.011(9)
C(50) 0.083(8) 0.12(1) 0.067(7) 0.042(7) 0.015(6) 0.013(7)
C(51) 0.071(7) 0.075(6) 0.065(7) 0.020(5) 0.007(5) -0.006(5)
C(52) 0.052(5) 0.047(5) 0.064(6) -0.001(4) 0.010(5) -0.011(4)
C(53) 0.064(6) 0.073(6) 0.048(6) -0.002(5) 0.005(5) -0.001(4)
C(54) 0.096(8) 0.060(6) 0.058(6) -0.004(5) 0.015(6) -0.002(5)
C(55) 0.14(1) 0.063(6) 0.056(6) -0.000(6) 0.046(7) -0.001(5)
C(56) 0.092(8) 0.061(6) 0.080(7) 0.002(5) 0.045(6) -0.015(5)
C(57) 0.061(6) 0.060(5) 0.053(6) 0.005(4) 0.013(5) -0.007(4)
C(58) 0.057(6) 0.051(5) 0.051(5) 0.007(4) 0.006(4) 0.003(4)
C(59) 0.068(6) 0.062(5) 0.062(6) 0.007(5) 0.019(5) -0.001(5)
C(60) 0.092(9) 0.066(6) 0.065(7) -0.013(6) -0.000(6) 0.006(5)
C(61) 0.066(7) 0.074(7) 0.11(1) -0.021(6) 0.009(6) 0.008(6)
C(62) 0.074(8) 0.101(9) 0.15(1) 0.003(7) 0.056(8) 0.017(8)
C(63) 0.063(7) 0.068(6) 0.113(9) 0.002(5) 0.033(6) -0.004(6)
C(64) 0.055(5) 0.046(4) 0.055(6) 0.002(4) 0.013(4) -0.002(4)
C(65) 0.105(8) 0.070(6) 0.052(6) 0.027(6) 0.029(6) 0.001(5)
C(66) 0.11(1) 0.088(8) 0.086(8) 0.015(7) 0.034(7) -0.018(6)
C(67) 0.077(8) 0.063(6) 0.104(9) 0.015(5) 0.034(7) -0.006(6)
C(68) 0.055(6) 0.050(5) 0.102(8) 0.004(4) 0.024(6) 0.012(5)
C(69) 0.048(5) 0.053(5) 0.068(6) -0.006(4) 0.015(4) -0.001(4)
C(70) 0.047(5) 0.044(4) 0.059(6) 0.006(4) 0.006(4) -0.001(4)
C(71) 0.065(6) 0.048(5) 0.067(6) 0.010(4) 0.022(5) 0.002(4)
C(72) 0.094(8) 0.060(6) 0.095(8) 0.012(6) 0.037(7) 0.019(6)
C(73) 0.077(8) 0.050(6) 0.13(1) -0.008(5) 0.043(8) 0.008(6)
C(74) 0.097(9) 0.057(6) 0.11(1) -0.022(6) 0.009(8) -0.006(6)
C(75) 0.076(7) 0.051(5) 0.071(7) -0.003(5) 0.009(5) 0.000(5)
C(76) 0.045(5) 0.049(5) 0.065(6) -0.004(4) 0.011(4) -0.001(4)
C(77) 0.105(9) 0.053(5) 0.107(9) 0.014(5) 0.057(7) 0.015(5)
C(78) 0.103(9) 0.052(6) 0.12(1) 0.020(5) 0.044(8) 0.019(6)
C(79) 0.068(7) 0.052(6) 0.14(1) 0.013(5) 0.025(7) -0.007(6)
C(80) 0.102(9) 0.081(7) 0.088(8) 0.025(6) 0.038(7) -0.010(6)
C(81) 0.072(7) 0.065(6) 0.059(6) 0.009(5) 0.015(5) -0.003(5)
C(82) 0.053(5) 0.050(4) 0.037(4) 0.000(4) 0.014(4) -0.002(3)
C(83) 0.059(6) 0.049(5) 0.061(6) -0.003(4) 0.009(5) -0.004(4)
C(84) 0.060(6) 0.061(5) 0.063(6) 0.004(4) 0.015(5) -0.001(4)
C(85) 0.045(5) 0.081(6) 0.053(5) -0.007(5) 0.006(4) -0.012(5)
C(86) 0.068(7) 0.061(5) 0.061(6) -0.020(5) 0.017(5) -0.017(4)
C(87) 0.060(6) 0.049(5) 0.060(6) -0.009(4) 0.010(5) -0.005(4)
C(88) 0.068(6) 0.040(4) 0.049(5) -0.002(4) 0.008(5) 0.001(4)
C(89) 0.067(7) 0.080(7) 0.065(7) -0.006(5) -0.013(6) 0.007(5)
C(90) 0.089(9) 0.061(6) 0.083(9) -0.010(6) -0.011(7) 0.014(6)
C(91) 0.17(1) 0.041(5) 0.053(7) -0.015(7) 0.013(8) 0.001(4)
C(92) 0.13(1) 0.057(5) 0.041(6) -0.005(5) 0.003(6) -0.002(4)
C(93) 0.067(6) 0.056(5) 0.054(6) 0.006(4) 0.010(5) -0.000(4)
B(1) 0.054(6) 0.052(5) 0.047(6) 0.005(4) 0.012(5) 0.002(4)
B(2) 0.058(6) 0.047(5) 0.051(6) -0.002(4) 0.008(5) -0.006(4)

loop_
_atom_type_symbol
_atom_type_oxidation_number
_atom_type_number_in_cell
_atom_type_scat_dispersion_real
_atom_type_scat_dispersion_imag
_atom_type_scat_source
C 0 372 0.002 0.002
;International Tables for Crystallography
(1992, Vol. C, Table 6.1.1.2)
;
H 0 372 0.000 0.000
;International Tables for Crystallography
(1992, Vol. C, Table 6.1.1.2)
;
B 0 8 0.000 0.001
;International Tables for Crystallography
(1992, Vol. C, Table 6.1.1.2)
;
Cl 0 4 0.132 0.159
;International Tables for Crystallography
(1992, Vol. C, Tables 4.2.6.8 and 6.1.1.1)
;
Ir 0 8 -2.066 7.990
;International Tables for Crystallography
(1992, Vol. C, Tables 4.2.6.8 and 6.1.1.1)
;
P 0 8 0.090 0.095
;International Tables for Crystallography
(1992, Vol. C, Table 6.1.1.2)
;

loop_
_geom_angle_atom_site_label_1
_geom_angle_atom_site_label_2
_geom_angle_atom_site_label_3
_geom_angle
_geom_angle_site_symmetry_1
_geom_angle_site_symmetry_2
_geom_angle_site_symmetry_3
_geom_angle_publ_flag
Ir(2) Ir(1) Cl(1) 51.72(7) . . . yes
Ir(2) Ir(1) P(1) 89.06(7) . . . yes
Ir(2) Ir(1) C(2) 156.9(3) . . . yes
Ir(2) Ir(1) C(3) 121.5(3) . . . yes
Ir(2) Ir(1) C(4) 108.6(3) . . . yes
Ir(2) Ir(1) C(5) 121.8(3) . . . yes
Ir(2) Ir(1) C(6) 160.2(3) . . . yes
Cl(1) Ir(1) P(1) 91.7(1) . . . yes
Cl(1) Ir(1) C(2) 149.9(3) . . . yes
Cl(1) Ir(1) C(3) 145.9(4) . . . yes
Cl(1) Ir(1) C(4) 108.8(3) . . . yes
Cl(1) Ir(1) C(5) 90.6(3) . . . yes
Cl(1) Ir(1) C(6) 112.1(3) . . . yes
P(1) Ir(1) C(2) 96.1(3) . . . yes
P(1) Ir(1) C(3) 122.3(4) . . . yes
P(1) Ir(1) C(4) 158.5(3) . . . yes
P(1) Ir(1) C(5) 140.9(3) . . . yes
P(1) Ir(1) C(6) 104.0(3) . . . yes
C(2) Ir(1) C(3) 38.4(4) . . . yes
C(2) Ir(1) C(4) 62.9(4) . . . yes
C(2) Ir(1) C(5) 65.4(5) . . . yes
C(2) Ir(1) C(6) 37.8(4) . . . yes
C(3) Ir(1) C(4) 37.6(4) . . . yes
C(3) Ir(1) C(5) 64.2(4) . . . yes
C(3) Ir(1) C(6) 63.8(4) . . . yes
C(4) Ir(1) C(5) 36.6(4) . . . yes
C(4) Ir(1) C(6) 62.8(4) . . . yes
C(5) Ir(1) C(6) 40.4(4) . . . yes
Ir(1) Ir(2) Cl(1) 51.21(6) . . . yes
Ir(1) Ir(2) P(2) 91.98(7) . . . yes
Ir(1) Ir(2) C(12) 172.1(3) . . . yes
Ir(1) Ir(2) C(13) 134.9(3) . . . yes
Ir(1) Ir(2) C(14) 110.8(3) . . . yes
Ir(1) Ir(2) C(15) 111.6(3) . . . yes
Ir(1) Ir(2) C(16) 140.8(4) . . . yes
Cl(1) Ir(2) P(2) 87.1(1) . . . yes
Cl(1) Ir(2) C(12) 133.0(3) . . . yes
Cl(1) Ir(2) C(13) 158.8(3) . . . yes
Cl(1) Ir(2) C(14) 125.4(4) . . . yes
Cl(1) Ir(2) C(15) 96.4(3) . . . yes
Cl(1) Ir(2) C(16) 99.5(3) . . . yes
P(2) Ir(2) C(12) 94.9(3) . . . yes
P(2) Ir(2) C(13) 111.1(4) . . . yes
P(2) Ir(2) C(14) 147.3(4) . . . yes
P(2) Ir(2) C(15) 152.3(3) . . . yes
P(2) Ir(2) C(16) 114.4(3) . . . yes
C(12) Ir(2) C(13) 38.2(4) . . . yes
C(12) Ir(2) C(14) 61.4(4) . . . yes
C(12) Ir(2) C(15) 62.8(4) . . . yes
C(12) Ir(2) C(16) 37.9(4) . . . yes
C(13) Ir(2) C(14) 36.4(4) . . . yes
C(13) Ir(2) C(15) 62.4(4) . . . yes
C(13) Ir(2) C(16) 63.5(4) . . . yes
C(14) Ir(2) C(15) 36.2(4) . . . yes
C(14) Ir(2) C(16) 61.5(4) . . . yes
C(15) Ir(2) C(16) 37.9(4) . . . yes
Ir(1) Cl(1) Ir(2) 77.07(8) . . . yes
Ir(1) P(1) C(1) 112.2(3) . . . yes
Ir(1) P(1) C(22) 116.6(4) . . . yes
Ir(1) P(1) C(28) 115.0(3) . . . yes
C(1) P(1) C(22) 104.2(5) . . . yes
C(1) P(1) C(28) 102.0(4) . . . yes
C(22) P(1) C(28) 105.3(5) . . . yes
Ir(2) P(2) C(1) 113.0(3) . . . yes
Ir(2) P(2) C(34) 117.7(4) . . . yes
Ir(2) P(2) C(40) 111.8(4) . . . yes
C(1) P(2) C(34) 104.1(5) . . . yes
C(1) P(2) C(40) 101.7(4) . . . yes
C(34) P(2) C(40) 107.1(5) . . . yes
P(1) C(1) P(2) 113.5(5) . . . yes
P(1) C(1) H(2) 109.7 . . . no
P(1) C(1) H(3) 110.2 . . . no
P(2) C(1) H(2) 108.9 . . . no
P(2) C(1) H(3) 109.3 . . . no
H(2) C(1) H(3) 104.8 . . . no
Ir(1) C(2) C(3) 70.9(7) . . . yes
Ir(1) C(2) C(6) 71.9(6) . . . yes
Ir(1) C(2) C(7) 132.8(9) . . . yes
C(3) C(2) C(6) 109(1) . . . yes
C(3) C(2) C(7) 123(1) . . . yes
C(6) C(2) C(7) 127(1) . . . yes
Ir(1) C(3) C(2) 70.8(6) . . . yes
Ir(1) C(3) C(4) 73.9(7) . . . yes
Ir(1) C(3) C(8) 126.6(9) . . . yes
C(2) C(3) C(4) 108(1) . . . yes
C(2) C(3) C(8) 127(1) . . . yes
C(4) C(3) C(8) 125(1) . . . yes
Ir(1) C(4) C(3) 68.5(6) . . . yes
Ir(1) C(4) C(5) 70.6(6) . . . yes
Ir(1) C(4) C(9) 133.3(8) . . . yes
C(3) C(4) C(5) 111(1) . . . yes
C(3) C(4) C(9) 126(1) . . . yes
C(5) C(4) C(9) 123(1) . . . yes
Ir(1) C(5) C(4) 72.8(6) . . . yes
Ir(1) C(5) C(6) 69.0(6) . . . yes
Ir(1) C(5) C(10) 129.3(9) . . . yes
C(4) C(5) C(6) 105(1) . . . yes
C(4) C(5) C(10) 132(1) . . . yes
C(6) C(5) C(10) 123(1) . . . yes
Ir(1) C(6) C(2) 70.4(6) . . . yes
Ir(1) C(6) C(5) 70.6(6) . . . yes
Ir(1) C(6) C(11) 129.6(8) . . . yes
C(2) C(6) C(5) 108(1) . . . yes
C(2) C(6) C(11) 129(1) . . . yes
C(5) C(6) C(11) 123(1) . . . yes
C(2) C(7) H(4) 113.2 . . . no
C(2) C(7) H(5) 114.7 . . . no
C(2) C(7) H(6) 112.3 . . . no
H(4) C(7) H(5) 105.9 . . . no
H(4) C(7) H(6) 104.7 . . . no
H(5) C(7) H(6) 105.2 . . . no
C(3) C(8) H(7) 112.7 . . . no
C(3) C(8) H(8) 113.2 . . . no
C(3) C(8) H(9) 112.3 . . . no
H(7) C(8) H(8) 106.0 . . . no
H(7) C(8) H(9) 105.4 . . . no
H(8) C(8) H(9) 106.6 . . . no
C(4) C(9) H(10) 112.6 . . . no
C(4) C(9) H(11) 111.7 . . . no
C(4) C(9) H(12) 111.8 . . . no
H(10) C(9) H(11) 106.7 . . . no
H(10) C(9) H(12) 107.1 . . . no
H(11) C(9) H(12) 106.6 . . . no
C(5) C(10) H(13) 112.8 . . . no
C(5) C(10) H(14) 114.5 . . . no
C(5) C(10) H(15) 113.8 . . . no
H(13) C(10) H(14) 104.9 . . . no
H(13) C(10) H(15) 104.3 . . . no
H(14) C(10) H(15) 105.5 . . . no
C(6) C(11) H(16) 112.5 . . . no
C(6) C(11) H(17) 110.3 . . . no
C(6) C(11) H(18) 114.3 . . . no
H(16) C(11) H(17) 104.3 . . . no
H(16) C(11) H(18) 108.6 . . . no
H(17) C(11) H(18) 106.3 . . . no
Ir(2) C(12) C(13) 71.3(7) . . . yes
Ir(2) C(12) C(16) 70.1(7) . . . yes
Ir(2) C(12) C(17) 130.8(8) . . . yes
C(13) C(12) C(16) 107(1) . . . yes
C(13) C(12) C(17) 125(1) . . . yes
C(16) C(12) C(17) 126(1) . . . yes
Ir(2) C(13) C(12) 70.5(6) . . . yes
Ir(2) C(13) C(14) 74.8(7) . . . yes
Ir(2) C(13) C(18) 133.8(9) . . . yes
C(12) C(13) C(14) 107(1) . . . yes
C(12) C(13) C(18) 126(1) . . . yes
C(14) C(13) C(18) 125(1) . . . yes
Ir(2) C(14) C(13) 68.8(7) . . . yes
Ir(2) C(14) C(15) 70.7(6) . . . yes
Ir(2) C(14) C(19) 126.9(8) . . . yes
C(13) C(14) C(15) 110(1) . . . yes
C(13) C(14) C(19) 123(1) . . . yes
C(15) C(14) C(19) 127(1) . . . yes
Ir(2) C(15) C(14) 73.2(7) . . . yes
Ir(2) C(15) C(16) 68.0(6) . . . yes
Ir(2) C(15) C(20) 128.7(9) . . . yes
C(14) C(15) C(16) 106(1) . . . yes
C(14) C(15) C(20) 130(1) . . . yes
C(16) C(15) C(20) 124(1) . . . yes
Ir(2) C(16) C(12) 72.0(7) . . . yes
Ir(2) C(16) C(15) 74.0(7) . . . yes
Ir(2) C(16) C(21) 126.7(8) . . . yes
C(12) C(16) C(15) 109(1) . . . yes
C(12) C(16) C(21) 126(1) . . . yes
C(15) C(16) C(21) 125(1) . . . yes
C(12) C(17) H(19) 113.4 . . . no
C(12) C(17) H(20) 114.2 . . . no
C(12) C(17) H(21) 113.3 . . . no
H(19) C(17) H(20) 105.2 . . . no
H(19) C(17) H(21) 104.5 . . . no
H(20) C(17) H(21) 105.3 . . . no
C(13) C(18) H(22) 111.3 . . . no
C(13) C(18) H(23) 112.7 . . . no
C(13) C(18) H(24) 112.2 . . . no
H(22) C(18) H(23) 107.3 . . . no
H(22) C(18) H(24) 105.1 . . . no
H(23) C(18) H(24) 107.8 . . . no
C(14) C(19) H(25) 112.5 . . . no
C(14) C(19) H(26) 112.6 . . . no
C(14) C(19) H(27) 108.8 . . . no
H(25) C(19) H(26) 112.4 . . . no
H(25) C(19) H(27) 107.0 . . . no
H(26) C(19) H(27) 102.9 . . . no
C(15) C(20) H(28) 113.6 . . . no
C(15) C(20) H(29) 112.3 . . . no
C(15) C(20) H(30) 113.4 . . . no
H(28) C(20) H(29) 105.2 . . . no
H(28) C(20) H(30) 107.0 . . . no
H(29) C(20) H(30) 104.6 . . . no
C(16) C(21) H(31) 112.5 . . . no
C(16) C(21) H(32) 110.7 . . . no
C(16) C(21) H(33) 112.8 . . . no
H(31) C(21) H(32) 106.2 . . . no
H(31) C(21) H(33) 108.3 . . . no
H(32) C(21) H(33) 106.0 . . . no
P(1) C(22) C(23) 120.6(9) . . . yes
P(1) C(22) C(27) 120.5(8) . . . yes
C(23) C(22) C(27) 119(1) . . . yes
C(22) C(23) C(24) 120(1) . . . yes
C(22) C(23) H(34) 120.3 . . . no
C(24) C(23) H(34) 119.6 . . . no
C(23) C(24) C(25) 120(1) . . . yes
C(23) C(24) H(35) 120.8 . . . no
C(25) C(24) H(35) 118.7 . . . no
C(24) C(25) C(26) 120(1) . . . yes
C(24) C(25) H(36) 120.0 . . . no
C(26) C(25) H(36) 119.6 . . . no
C(25) C(26) C(27) 120(1) . . . yes
C(25) C(26) H(37) 120.3 . . . no
C(27) C(26) H(37) 120.1 . . . no
C(22) C(27) C(26) 121(1) . . . yes
C(22) C(27) H(38) 119.9 . . . no
C(26) C(27) H(38) 119.5 . . . no
P(1) C(28) C(29) 121.4(8) . . . yes
P(1) C(28) C(33) 119.7(8) . . . yes
C(29) C(28) C(33) 119(1) . . . yes
C(28) C(29) C(30) 120(1) . . . yes
C(28) C(29) H(39) 119.7 . . . no
C(30) C(29) H(39) 119.8 . . . no
C(29) C(30) C(31) 119(1) . . . yes
C(29) C(30) H(40) 120.4 . . . no
C(31) C(30) H(40) 120.8 . . . no
C(30) C(31) C(32) 122(1) . . . yes
C(30) C(31) H(41) 119.0 . . . no
C(32) C(31) H(41) 119.2 . . . no
C(31) C(32) C(33) 119(1) . . . yes
C(31) C(32) H(42) 120.0 . . . no
C(33) C(32) H(42) 121.0 . . . no
C(28) C(33) C(32) 121(1) . . . yes
C(28) C(33) H(43) 119.5 . . . no
C(32) C(33) H(43) 119.2 . . . no
P(2) C(34) C(35) 119.6(9) . . . yes
P(2) C(34) C(39) 122.1(9) . . . yes
C(35) C(34) C(39) 118(1) . . . yes
C(34) C(35) C(36) 121(1) . . . yes
C(34) C(35) H(44) 119.5 . . . no
C(36) C(35) H(44) 119.3 . . . no
C(35) C(36) C(37) 119(1) . . . yes
C(35) C(36) H(45) 120.1 . . . no
C(37) C(36) H(45) 120.4 . . . no
C(36) C(37) C(38) 120(1) . . . yes
C(36) C(37) H(46) 119.5 . . . no
C(38) C(37) H(46) 120.1 . . . no
C(37) C(38) C(39) 120(1) . . . yes
C(37) C(38) H(47) 120.6 . . . no
C(39) C(38) H(47) 119.1 . . . no
C(34) C(39) C(38) 120(1) . . . yes
C(34) C(39) H(48) 119.8 . . . no
C(38) C(39) H(48) 119.8 . . . no
P(2) C(40) C(41) 123.8(9) . . . yes
P(2) C(40) C(45) 116.5(9) . . . yes
C(41) C(40) C(45) 120(1) . . . yes
C(40) C(41) C(42) 120(1) . . . yes
C(40) C(41) H(49) 119.6 . . . no
C(42) C(41) H(49) 120.4 . . . no
C(41) C(42) C(43) 121(1) . . . yes
C(41) C(42) H(50) 119.8 . . . no
C(43) C(42) H(50) 119.5 . . . no
C(42) C(43) C(44) 120(1) . . . yes
C(42) C(43) H(51) 120.5 . . . no
C(44) C(43) H(51) 119.1 . . . no
C(43) C(44) C(45) 120(1) . . . yes
C(43) C(44) H(52) 121.4 . . . no
C(45) C(44) H(52) 118.8 . . . no
C(40) C(45) C(44) 120(1) . . . yes
C(40) C(45) H(53) 120.4 . . . no
C(44) C(45) H(53) 120.0 . . . no
C(47) C(46) C(51) 116(1) . . . no
C(47) C(46) B(1) 121(1) . . . no
C(51) C(46) B(1) 123(1) . . . no
C(46) C(47) C(48) 123(1) . . . no
C(46) C(47) H(54) 119.6 . . . no
C(48) C(47) H(54) 117.5 . . . no
C(47) C(48) C(49) 119(2) . . . no
C(47) C(48) H(55) 121.9 . . . no
C(49) C(48) H(55) 119.5 . . . no
C(48) C(49) C(50) 121(2) . . . no
C(48) C(49) H(56) 120.3 . . . no
C(50) C(49) H(56) 118.6 . . . no
C(49) C(50) C(51) 118(2) . . . no
C(49) C(50) H(57) 121.3 . . . no
C(51) C(50) H(57) 120.2 . . . no
C(46) C(51) C(50) 123(1) . . . no
C(46) C(51) H(58) 119.1 . . . no
C(50) C(51) H(58) 117.6 . . . no
C(53) C(52) C(57) 113(1) . . . no
C(53) C(52) B(1) 120(1) . . . no
C(57) C(52) B(1) 127(1) . . . no
C(52) C(53) C(54) 123(1) . . . no
C(52) C(53) H(59) 118.8 . . . no
C(54) C(53) H(59) 118.5 . . . no
C(53) C(54) C(55) 122(1) . . . no
C(53) C(54) H(60) 118.5 . . . no
C(55) C(54) H(60) 119.7 . . . no
C(54) C(55) C(56) 119(1) . . . no
C(54) C(55) H(61) 119.6 . . . no
C(56) C(55) H(61) 121.8 . . . no
C(55) C(56) C(57) 119(1) . . . no
C(55) C(56) H(62) 118.5 . . . no
C(57) C(56) H(62) 122.1 . . . no
C(52) C(57) C(56) 125(1) . . . no
C(52) C(57) H(63) 117.9 . . . no
C(56) C(57) H(63) 117.6 . . . no
C(59) C(58) C(63) 114(1) . . . no
C(59) C(58) B(1) 122(1) . . . no
C(63) C(58) B(1) 123(1) . . . no
C(58) C(59) C(60) 124(1) . . . no
C(58) C(59) H(64) 116.7 . . . no
C(60) C(59) H(64) 119.1 . . . no
C(59) C(60) C(61) 120(1) . . . no
C(59) C(60) H(65) 117.0 . . . no
C(61) C(60) H(65) 123.5 . . . no
C(60) C(61) C(62) 118(1) . . . no
C(60) C(61) H(66) 117.4 . . . no
C(62) C(61) H(66) 124.2 . . . no
C(61) C(62) C(63) 122(2) . . . no
C(61) C(62) H(67) 118.2 . . . no
C(63) C(62) H(67) 120.1 . . . no
C(58) C(63) C(62) 122(1) . . . no
C(58) C(63) H(68) 117.5 . . . no
C(62) C(63) H(68) 120.7 . . . no
C(65) C(64) C(69) 114(1) . . . no
C(65) C(64) B(1) 122(1) . . . no
C(69) C(64) B(1) 124(1) . . . no
C(64) C(65) C(66) 124(1) . . . no
C(64) C(65) H(69) 117.9 . . . no
C(66) C(65) H(69) 118.0 . . . no
C(65) C(66) C(67) 121(1) . . . no
C(65) C(66) H(70) 119.8 . . . no
C(67) C(66) H(70) 119.5 . . . no
C(66) C(67) C(68) 118(1) . . . no
C(66) C(67) H(71) 120.0 . . . no
C(68) C(67) H(71) 122.2 . . . no
C(67) C(68) C(69) 121(1) . . . no
C(67) C(68) H(72) 119.0 . . . no
C(69) C(68) H(72) 119.6 . . . no
C(64) C(69) C(68) 122(1) . . . no
C(64) C(69) H(73) 118.3 . . . no
C(68) C(69) H(73) 119.2 . . . no
C(71) C(70) C(75) 114(1) . . . no
C(71) C(70) B(2) 122(1) . . . no
C(75) C(70) B(2) 124(1) . . . no
C(70) C(71) C(72) 124(1) . . . no
C(70) C(71) H(74) 117.1 . . . no
C(72) C(71) H(74) 119.3 . . . no
C(71) C(72) C(73) 121(1) . . . no
C(71) C(72) H(75) 118.2 . . . no
C(73) C(72) H(75) 121.1 . . . no
C(72) C(73) C(74) 119(1) . . . no
C(72) C(73) H(76) 122.0 . . . no
C(74) C(73) H(76) 118.8 . . . no
C(73) C(74) C(75) 120(1) . . . no
C(73) C(74) H(77) 121.4 . . . no
C(75) C(74) H(77) 119.0 . . . no
C(70) C(75) C(74) 123(1) . . . no
C(70) C(75) H(78) 118.3 . . . no
C(74) C(75) H(78) 119.0 . . . no
C(77) C(76) C(81) 114(1) . . . no
C(77) C(76) B(2) 122(1) . . . no
C(81) C(76) B(2) 123(1) . . . no
C(76) C(77) C(78) 124(1) . . . no
C(76) C(77) H(79) 117.4 . . . no
C(78) C(77) H(79) 118.1 . . . no
C(77) C(78) C(79) 120(1) . . . no
C(77) C(78) H(80) 121.2 . . . no
C(79) C(78) H(80) 119.2 . . . no
C(78) C(79) C(80) 119(1) . . . no
C(78) C(79) H(81) 121.0 . . . no
C(80) C(79) H(81) 120.0 . . . no
C(79) C(80) C(81) 120(1) . . . no
C(79) C(80) H(82) 119.7 . . . no
C(81) C(80) H(82) 119.9 . . . no
C(76) C(81) C(80) 122(1) . . . no
C(76) C(81) H(83) 119.6 . . . no
C(80) C(81) H(83) 118.0 . . . no
C(83) C(82) C(87) 116(1) . . . no
C(83) C(82) B(2) 121.5(9) . . . no
C(87) C(82) B(2) 122(1) . . . no
C(82) C(83) C(84) 123(1) . . . no
C(82) C(83) H(84) 120.8 . . . no
C(84) C(83) H(84) 116.7 . . . no
C(83) C(84) C(85) 120(1) . . . no
C(83) C(84) H(85) 120.5 . . . no
C(85) C(84) H(85) 119.6 . . . no
C(84) C(85) C(86) 119(1) . . . no
C(84) C(85) H(86) 120.3 . . . no
C(86) C(85) H(86) 120.5 . . . no
C(85) C(86) C(87) 120(1) . . . no
C(85) C(86) H(87) 120.1 . . . no
C(87) C(86) H(87) 119.4 . . . no
C(82) C(87) C(86) 122(1) . . . no
C(82) C(87) H(88) 120.0 . . . no
C(86) C(87) H(88) 117.8 . . . no
C(89) C(88) C(93) 114(1) . . . no
C(89) C(88) B(2) 121(1) . . . no
C(93) C(88) B(2) 125(1) . . . no
C(88) C(89) C(90) 121(1) . . . no
C(88) C(89) H(89) 120.1 . . . no
C(90) C(89) H(89) 119.2 . . . no
C(89) C(90) C(91) 125(2) . . . no
C(89) C(90) H(90) 116.6 . . . no
C(91) C(90) H(90) 118.6 . . . no
C(90) C(91) C(92) 117(1) . . . no
C(90) C(91) H(91) 120.6 . . . no
C(92) C(91) H(91) 122.6 . . . no
C(91) C(92) C(93) 115(1) . . . no
C(91) C(92) H(92) 121.9 . . . no
C(93) C(92) H(92) 122.8 . . . no
C(88) C(93) C(92) 128(1) . . . no
C(88) C(93) H(93) 116.4 . . . no
C(92) C(93) H(93) 115.3 . . . no
C(46) B(1) C(52) 110(1) . . . no
C(46) B(1) C(58) 107.4(9) . . . no
C(46) B(1) C(64) 107.6(9) . . . no
C(52) B(1) C(58) 112(1) . . . no
C(52) B(1) C(64) 110.5(9) . . . no
C(58) B(1) C(64) 110(1) . . . no
C(70) B(2) C(76) 109(1) . . . no
C(70) B(2) C(82) 110.8(9) . . . no
C(70) B(2) C(88) 110.8(9) . . . no
C(76) B(2) C(82) 108.7(9) . . . no
C(76) B(2) C(88) 109.4(9) . . . no
C(82) B(2) C(88) 108(1) . . . no

loop_
_geom_bond_atom_site_label_1
_geom_bond_atom_site_label_2
_geom_bond_distance
_geom_bond_site_symmetry_1
_geom_bond_site_symmetry_2
_geom_bond_publ_flag
Ir(1) Ir(2) 3.0079(9) . . yes
Ir(1) Cl(1) 2.406(3) . . yes
Ir(1) P(1) 2.308(3) . . yes
Ir(1) C(2) 2.19(1) . . yes
Ir(1) C(3) 2.19(1) . . yes
Ir(1) C(4) 2.26(1) . . yes
Ir(1) C(5) 2.23(1) . . yes
Ir(1) C(6) 2.21(1) . . yes
Ir(2) Cl(1) 2.423(3) . . yes
Ir(2) P(2) 2.313(3) . . yes
Ir(2) C(12) 2.18(1) . . yes
Ir(2) C(13) 2.19(1) . . yes
Ir(2) C(14) 2.27(1) . . yes
Ir(2) C(15) 2.24(1) . . yes
Ir(2) C(16) 2.16(1) . . yes
P(1) C(1) 1.84(1) . . yes
P(1) C(22) 1.83(1) . . yes
P(1) C(28) 1.82(1) . . yes
P(2) C(1) 1.83(1) . . yes
P(2) C(34) 1.80(1) . . yes
P(2) C(40) 1.84(1) . . yes
C(1) H(2) 0.98 . . no
C(1) H(3) 0.98 . . no
C(2) C(3) 1.44(1) . . yes
C(2) C(6) 1.42(1) . . yes
C(2) C(7) 1.47(2) . . yes
C(3) C(4) 1.44(2) . . yes
C(3) C(8) 1.53(2) . . yes
C(4) C(5) 1.41(1) . . yes
C(4) C(9) 1.49(2) . . yes
C(5) C(6) 1.53(2) . . yes
C(5) C(10) 1.42(2) . . yes
C(6) C(11) 1.50(1) . . yes
C(7) H(4) 0.98 . . no
C(7) H(5) 0.97 . . no
C(7) H(6) 0.98 . . no
C(8) H(7) 0.98 . . no
C(8) H(8) 0.96 . . no
C(8) H(9) 0.97 . . no
C(9) H(10) 0.96 . . no
C(9) H(11) 0.97 . . no
C(9) H(12) 0.96 . . no
C(10) H(13) 0.99 . . no
C(10) H(14) 0.97 . . no
C(10) H(15) 0.98 . . no
C(11) H(16) 0.97 . . no
C(11) H(17) 1.00 . . no
C(11) H(18) 0.94 . . no
C(12) C(13) 1.43(2) . . yes
C(12) C(16) 1.41(2) . . yes
C(12) C(17) 1.49(2) . . yes
C(13) C(14) 1.40(2) . . yes
C(13) C(18) 1.50(2) . . yes
C(14) C(15) 1.40(2) . . yes
C(14) C(19) 1.55(2) . . yes
C(15) C(16) 1.43(2) . . yes
C(15) C(20) 1.49(2) . . yes
C(16) C(21) 1.51(2) . . yes
C(17) H(19) 0.98 . . no
C(17) H(20) 0.97 . . no
C(17) H(21) 0.98 . . no
C(18) H(22) 0.98 . . no
C(18) H(23) 0.95 . . no
C(18) H(24) 0.97 . . no
C(19) H(25) 0.91 . . no
C(19) H(26) 0.96 . . no
C(19) H(27) 1.02 . . no
C(20) H(28) 0.96 . . no
C(20) H(29) 0.99 . . no
C(20) H(30) 0.97 . . no
C(21) H(31) 0.96 . . no
C(21) H(32) 0.98 . . no
C(21) H(33) 0.96 . . no
C(22) C(23) 1.38(1) . . yes
C(22) C(27) 1.38(1) . . yes
C(23) C(24) 1.39(2) . . yes
C(23) H(34) 1.00 . . no
C(24) C(25) 1.34(2) . . yes
C(24) H(35) 0.97 . . no
C(25) C(26) 1.38(2) . . yes
C(25) H(36) 0.98 . . no
C(26) C(27) 1.37(2) . . yes
C(26) H(37) 0.99 . . no
C(27) H(38) 0.99 . . no
C(28) C(29) 1.38(1) . . yes
C(28) C(33) 1.39(1) . . yes
C(29) C(30) 1.40(2) . . yes
C(29) H(39) 1.00 . . no
C(30) C(31) 1.37(2) . . yes
C(30) H(40) 1.00 . . no
C(31) C(32) 1.37(2) . . yes
C(31) H(41) 0.97 . . no
C(32) C(33) 1.38(2) . . yes
C(32) H(42) 0.98 . . no
C(33) H(43) 0.98 . . no
C(34) C(35) 1.39(1) . . yes
C(34) C(39) 1.40(1) . . yes
C(35) C(36) 1.40(2) . . yes
C(35) H(44) 0.99 . . no
C(36) C(37) 1.37(2) . . yes
C(36) H(45) 0.99 . . no
C(37) C(38) 1.38(2) . . yes
C(37) H(46) 0.97 . . no
C(38) C(39) 1.38(2) . . yes
C(38) H(47) 0.98 . . no
C(39) H(48) 0.99 . . no
C(40) C(41) 1.38(1) . . yes
C(40) C(45) 1.40(1) . . yes
C(41) C(42) 1.40(1) . . yes
C(41) H(49) 1.00 . . no
C(42) C(43) 1.37(2) . . yes
C(42) H(50) 0.97 . . no
C(43) C(44) 1.38(2) . . yes
C(43) H(51) 0.98 . . no
C(44) C(45) 1.41(1) . . yes
C(44) H(52) 0.99 . . no
C(45) H(53) 1.01 . . no
C(46) C(47) 1.39(2) . . no
C(46) C(51) 1.38(2) . . no
C(46) B(1) 1.67(2) . . no
C(47) C(48) 1.40(2) . . no
C(47) H(54) 0.99 . . no
C(48) C(49) 1.36(2) . . no
C(48) H(55) 0.96 . . no
C(49) C(50) 1.38(2) . . no
C(49) H(56) 0.97 . . no
C(50) C(51) 1.39(2) . . no
C(50) H(57) 1.01 . . no
C(51) H(58) 0.98 . . no
C(52) C(53) 1.42(1) . . no
C(52) C(57) 1.39(2) . . no
C(52) B(1) 1.62(2) . . no
C(53) C(54) 1.37(2) . . no
C(53) H(59) 0.98 . . no
C(54) C(55) 1.36(2) . . no
C(54) H(60) 0.99 . . no
C(55) C(56) 1.36(2) . . no
C(55) H(61) 0.98 . . no
C(56) C(57) 1.40(2) . . no
C(56) H(62) 0.97 . . no
C(57) H(63) 0.97 . . no
C(58) C(59) 1.40(1) . . no
C(58) C(63) 1.40(2) . . no
C(58) B(1) 1.63(2) . . no
C(59) C(60) 1.37(2) . . no
C(59) H(64) 0.98 . . no
C(60) C(61) 1.38(2) . . no
C(60) H(65) 1.01 . . no
C(61) C(62) 1.37(2) . . no
C(61) H(66) 0.96 . . no
C(62) C(63) 1.38(2) . . no
C(62) H(67) 0.97 . . no
C(63) H(68) 1.00 . . no
C(64) C(65) 1.39(1) . . no
C(64) C(69) 1.40(1) . . no
C(64) B(1) 1.65(2) . . no
C(65) C(66) 1.37(2) . . no
C(65) H(69) 0.97 . . no
C(66) C(67) 1.37(2) . . no
C(66) H(70) 0.98 . . no
C(67) C(68) 1.36(2) . . no
C(67) H(71) 0.99 . . no
C(68) C(69) 1.39(2) . . no
C(68) H(72) 0.97 . . no
C(69) H(73) 0.98 . . no
C(70) C(71) 1.40(2) . . no
C(70) C(75) 1.39(1) . . no
C(70) B(2) 1.65(2) . . no
C(71) C(72) 1.37(2) . . no
C(71) H(74) 0.99 . . no
C(72) C(73) 1.35(2) . . no
C(72) H(75) 1.00 . . no
C(73) C(74) 1.38(2) . . no
C(73) H(76) 0.96 . . no
C(74) C(75) 1.40(2) . . no
C(74) H(77) 0.97 . . no
C(75) H(78) 1.01 . . no
C(76) C(77) 1.38(1) . . no
C(76) C(81) 1.39(2) . . no
C(76) B(2) 1.67(2) . . no
C(77) C(78) 1.37(2) . . no
C(77) H(79) 0.98 . . no
C(78) C(79) 1.36(2) . . no
C(78) H(80) 0.99 . . no
C(79) C(80) 1.37(2) . . no
C(79) H(81) 0.98 . . no
C(80) C(81) 1.39(2) . . no
C(80) H(82) 0.99 . . no
C(81) H(83) 1.01 . . no
C(82) C(83) 1.40(1) . . no
C(82) C(87) 1.39(1) . . no
C(82) B(2) 1.65(2) . . no
C(83) C(84) 1.39(1) . . no
C(83) H(84) 0.99 . . no
C(84) C(85) 1.37(1) . . no
C(84) H(85) 0.98 . . no
C(85) C(86) 1.38(2) . . no
C(85) H(86) 0.95 . . no
C(86) C(87) 1.39(2) . . no
C(86) H(87) 0.99 . . no
C(87) H(88) 0.98 . . no
C(88) C(89) 1.41(2) . . no
C(88) C(93) 1.38(2) . . no
C(88) B(2) 1.66(2) . . no
C(89) C(90) 1.37(2) . . no
C(89) H(89) 1.00 . . no
C(90) C(91) 1.36(2) . . no
C(90) H(90) 1.00 . . no
C(91) C(92) 1.47(2) . . no
C(91) H(91) 0.99 . . no
C(92) C(93) 1.37(2) . . no
C(92) H(92) 1.11 . . no
C(93) H(93) 0.98 . . no

loop_
_geom_contact_atom_site_label_1
_geom_contact_atom_site_label_2
_geom_contact_distance
_geom_contact_site_symmetry_1
_geom_contact_site_symmetry_2
_geom_contact_publ_flag
Cl(1) C(92) 3.46(1) . 3_656 no
C(1) C(56) 3.51(1) . 2_546 no
C(6) C(68) 3.59(2) . 3_656 no
C(8) H(42) 2.8757 . 1_565 no
C(9) H(79) 2.9009 . 3_666 no
C(11) C(69) 3.59(2) . 3_656 no
C(19) C(93) 3.45(2) . 3_666 no
C(19) C(92) 3.57(2) . 3_666 no
C(21) H(85) 2.8945 . 3_656 no
C(21) C(84) 3.57(2) . 3_656 no
C(24) H(56) 2.7248 . . no
C(25) H(56) 2.7438 . . no
C(25) C(69) 3.56(2) . 2_556 no
C(25) C(68) 3.59(2) . 2_556 no
C(30) C(49) 3.39(2) . 2_546 no
C(30) C(48) 3.56(2) . 2_546 no
C(37) H(11) 3.0496 . 4_455 no
C(38) H(65) 2.9790 . 2_546 no
C(44) H(22) 2.9662 . 1_545 no
C(48) H(39) 2.8439 . . no
C(49) H(40) 2.9532 . 2_556 no
C(49) H(6) 3.0153 . . no
C(56) H(3) 2.9017 . 2_556 no
C(57) H(35) 2.9656 . 2_546 no
C(59) H(90) 2.8628 . . no
C(68) H(36) 2.8390 . 2_546 no
C(69) H(36) 2.7617 . 2_546 no
C(69) H(18) 2.8183 . 3_656 no
C(70) H(50) 3.0534 . 2_556 no
C(71) H(87) 2.9688 . 2_647 no
C(72) H(86) 3.0161 . 2_647 no
C(73) H(81) 3.0160 . 1_545 no
C(75) H(50) 3.0348 . 2_556 no
C(79) H(19) 3.0574 . 2_556 no
C(81) H(31) 2.7698 . 4_556 no
C(81) H(50) 2.9194 . 2_556 no
C(83) H(87) 3.0103 . 2_647 no
C(85) H(29) 2.9686 . 4_556 no
C(85) H(52) 2.9964 . 3_656 no
C(86) H(32) 3.0403 . 4_556 no
C(87) H(32) 2.9924 . 4_556 no
C(90) H(47) 2.9785 . 2_556 no
C(90) H(59) 2.9867 . . no
C(91) H(8) 2.9436 . 3_666 no
C(92) H(43) 3.0532 . 3_656 no
H(4) H(69) 2.4964 . . no
H(7) H(42) 2.4255 . 1_565 no
H(8) H(91) 2.5705 . 3_666 no
H(8) H(42) 2.6007 . 1_565 no
H(11) H(46) 2.4851 . 4 no
H(11) H(79) 2.6116 . 3_666 no
H(12) H(79) 2.6665 . 3_666 no
H(13) H(59) 2.6293 . 3_656 no
H(15) H(46) 2.4913 . 4 no
H(17) H(91) 2.5298 . 3_656 no
H(20) H(83) 2.5756 . 4_454 no
H(22) H(52) 2.6048 . 1_565 no
H(30) H(88) 2.2838 . 3_666 no
H(31) H(83) 2.5246 . 4_454 no
H(32) H(85) 2.6963 . 3_656 no
H(33) H(85) 2.6426 . 3_656 no
H(39) H(55) 2.5145 . . no
H(40) H(56) 2.6693 . 2_546 no
H(43) H(92) 2.2897 . 3_656 no
H(46) H(72) 2.5134 . 2_556 no
H(47) H(90) 2.4750 . 2_546 no
H(47) H(65) 2.4827 . 2_546 no
H(50) H(83) 2.6640 . 2_546 no
H(55) H(57) 2.5458 . 2_546 no
H(59) H(90) 2.3614 . . no
H(60) H(78) 2.4722 . . no
H(65) H(72) 2.4948 . 1_565 no
H(68) H(70) 2.3292 . 3_656 no
H(76) H(81) 2.3800 . 1_545 no
H(84) H(87) 2.4746 . 2_647 no
H(85) H(88) 2.6563 . 2_647 no

loop_
_geom_torsion_atom_site_label_1
_geom_torsion_atom_site_label_2
_geom_torsion_atom_site_label_3
_geom_torsion_atom_site_label_4
_geom_torsion_site_symmetry_1
_geom_torsion_site_symmetry_2
_geom_torsion_site_symmetry_3
_geom_torsion_site_symmetry_4
_geom_torsion
_geom_torsion_publ_flag
Ir(1) Ir(2) P(2) C(1) . . . . -15.9(4) yes
Ir(1) Ir(2) P(2) C(34) . . . . 105.5(4) yes
Ir(1) Ir(2) P(2) C(40) . . . . -129.9(4) yes
Ir(1) Ir(2) C(12) C(13) . . . . -32(3) yes
Ir(1) Ir(2) C(12) C(16) . . . . 85(3) yes
Ir(1) Ir(2) C(12) C(17) . . . . -153(2) yes
Ir(1) Ir(2) C(13) C(12) . . . . 174.1(6) yes
Ir(1) Ir(2) C(13) C(14) . . . . 59.4(9) yes
Ir(1) Ir(2) C(13) C(18) . . . . -65(2) yes
Ir(1) Ir(2) C(14) C(13) . . . . -139.3(7) yes
Ir(1) Ir(2) C(14) C(15) . . . . 98.6(7) yes
Ir(1) Ir(2) C(14) C(19) . . . . -24(1) yes
Ir(1) Ir(2) C(15) C(14) . . . . -96.0(7) yes
Ir(1) Ir(2) C(15) C(16) . . . . 147.9(6) yes
Ir(1) Ir(2) C(15) C(20) . . . . 32(1) yes
Ir(1) Ir(2) C(16) C(12) . . . . -167.5(5) yes
Ir(1) Ir(2) C(16) C(15) . . . . -51.4(9) yes
Ir(1) Ir(2) C(16) C(21) . . . . 70(1) yes
Ir(1) Cl(1) Ir(2) P(2) . . . . -94.92(9) yes
Ir(1) Cl(1) Ir(2) C(12) . . . . 171.1(4) yes
Ir(1) Cl(1) Ir(2) C(13) . . . . 116(1) yes
Ir(1) Cl(1) Ir(2) C(14) . . . . 89.2(4) yes
Ir(1) Cl(1) Ir(2) C(15) . . . . 112.7(3) yes
Ir(1) Cl(1) Ir(2) C(16) . . . . 150.9(3) yes
Ir(1) P(1) C(1) P(2) . . . . -52.5(6) yes
Ir(1) P(1) C(22) C(23) . . . . 6(1) yes
Ir(1) P(1) C(22) C(27) . . . . -176.8(8) yes
Ir(1) P(1) C(28) C(29) . . . . 102.5(9) yes
Ir(1) P(1) C(28) C(33) . . . . -71.9(9) yes
Ir(1) C(2) C(3) C(4) . . . . -65.1(8) yes
Ir(1) C(2) C(3) C(8) . . . . 122(1) yes
Ir(1) C(2) C(6) C(5) . . . . 61.1(7) yes
Ir(1) C(2) C(6) C(11) . . . . -126(1) yes
Ir(1) C(3) C(2) C(6) . . . . 62.4(8) yes
Ir(1) C(3) C(2) C(7) . . . . -129(1) yes
Ir(1) C(3) C(4) C(5) . . . . -57.6(9) yes
Ir(1) C(3) C(4) C(9) . . . . 129(1) yes
Ir(1) C(4) C(3) C(2) . . . . 63.1(8) yes
Ir(1) C(4) C(3) C(8) . . . . -124(1) yes
Ir(1) C(4) C(5) C(6) . . . . -62.1(7) yes
Ir(1) C(4) C(5) C(10) . . . . 128(2) yes
Ir(1) C(5) C(4) C(3) . . . . 56.4(9) yes
Ir(1) C(5) C(4) C(9) . . . . -130(1) yes
Ir(1) C(5) C(6) C(2) . . . . -60.9(8) yes
Ir(1) C(5) C(6) C(11) . . . . 125(1) yes
Ir(1) C(6) C(2) C(3) . . . . -61.7(8) yes
Ir(1) C(6) C(2) C(7) . . . . 130(1) yes
Ir(1) C(6) C(5) C(4) . . . . 64.8(7) yes
Ir(1) C(6) C(5) C(10) . . . . -124(1) yes
Ir(2) Ir(1) P(1) C(1) . . . . 31.9(3) yes
Ir(2) Ir(1) P(1) C(22) . . . . -88.1(4) yes
Ir(2) Ir(1) P(1) C(28) . . . . 147.9(4) yes
Ir(2) Ir(1) C(2) C(3) . . . . -35(1) yes
Ir(2) Ir(1) C(2) C(6) . . . . -153.0(7) yes
Ir(2) Ir(1) C(2) C(7) . . . . 83(2) yes
Ir(2) Ir(1) C(3) C(2) . . . . 164.7(6) yes
Ir(2) Ir(1) C(3) C(4) . . . . -79.5(7) yes
Ir(2) Ir(1) C(3) C(8) . . . . 43(1) yes
Ir(2) Ir(1) C(4) C(3) . . . . 117.8(6) yes
Ir(2) Ir(1) C(4) C(5) . . . . -118.7(7) yes
Ir(2) Ir(1) C(4) C(9) . . . . -1(1) yes
Ir(2) Ir(1) C(5) C(4) . . . . 78.0(8) yes
Ir(2) Ir(1) C(5) C(6) . . . . -168.4(5) yes
Ir(2) Ir(1) C(5) C(10) . . . . -53(1) yes
Ir(2) Ir(1) C(6) C(2) . . . . 148.3(7) yes
Ir(2) Ir(1) C(6) C(5) . . . . 30(1) yes
Ir(2) Ir(1) C(6) C(11) . . . . -87(2) yes
Ir(2) Cl(1) Ir(1) P(1) . . . . 87.44(9) yes
Ir(2) Cl(1) Ir(1) C(2) . . . . -167.3(6) yes
Ir(2) Cl(1) Ir(1) C(3) . . . . -91.2(6) yes
Ir(2) Cl(1) Ir(1) C(4) . . . . -99.2(3) yes
Ir(2) Cl(1) Ir(1) C(5) . . . . -131.6(3) yes
Ir(2) Cl(1) Ir(1) C(6) . . . . -166.7(3) yes
Ir(2) P(2) C(1) P(1) . . . . 43.2(6) yes
Ir(2) P(2) C(34) C(35) . . . . -12(1) yes
Ir(2) P(2) C(34) C(39) . . . . 172.1(8) yes
Ir(2) P(2) C(40) C(41) . . . . -117.5(9) yes
Ir(2) P(2) C(40) C(45) . . . . 58.5(9) yes
Ir(2) C(12) C(13) C(14) . . . . 66.5(8) yes
Ir(2) C(12) C(13) C(18) . . . . -131(1) yes
Ir(2) C(12) C(16) C(15) . . . . -65.6(8) yes
Ir(2) C(12) C(16) C(21) . . . . 123(1) yes
Ir(2) C(13) C(12) C(16) . . . . -61.1(8) yes
Ir(2) C(13) C(12) C(17) . . . . 127(1) yes
Ir(2) C(13) C(14) C(15) . . . . 58.5(9) yes
Ir(2) C(13) C(14) C(19) . . . . -121(1) yes
Ir(2) C(14) C(13) C(12) . . . . -63.6(8) yes
Ir(2) C(14) C(13) C(18) . . . . 133(1) yes
Ir(2) C(14) C(15) C(16) . . . . 60.2(8) yes
Ir(2) C(14) C(15) C(20) . . . . -127(1) yes
Ir(2) C(15) C(14) C(13) . . . . -57.4(9) yes
Ir(2) C(15) C(14) C(19) . . . . 122(1) yes
Ir(2) C(15) C(16) C(12) . . . . 64.3(8) yes
Ir(2) C(15) C(16) C(21) . . . . -124(1) yes
Ir(2) C(16) C(12) C(13) . . . . 61.8(8) yes
Ir(2) C(16) C(12) C(17) . . . . -127(1) yes
Ir(2) C(16) C(15) C(14) . . . . -63.6(8) yes
Ir(2) C(16) C(15) C(20) . . . . 123(1) yes
Cl(1) Ir(1) Ir(2) P(2) . . . . 84.6(1) yes
Cl(1) Ir(1) Ir(2) C(12) . . . . -125(3) yes
Cl(1) Ir(1) Ir(2) C(13) . . . . -152.5(5) yes
Cl(1) Ir(1) Ir(2) C(14) . . . . -119.4(4) yes
Cl(1) Ir(1) Ir(2) C(15) . . . . -80.5(3) yes
Cl(1) Ir(1) Ir(2) C(16) . . . . -49.4(5) yes
Cl(1) Ir(1) P(1) C(1) . . . . -19.7(4) yes
Cl(1) Ir(1) P(1) C(22) . . . . -139.8(4) yes
Cl(1) Ir(1) P(1) C(28) . . . . 96.2(4) yes
Cl(1) Ir(1) C(2) C(3) . . . . 118.8(8) yes
Cl(1) Ir(1) C(2) C(6) . . . . 1(1) yes
Cl(1) Ir(1) C(2) C(7) . . . . -123(1) yes
Cl(1) Ir(1) C(3) C(2) . . . . -128.3(7) yes
Cl(1) Ir(1) C(3) C(4) . . . . -12(1) yes
Cl(1) Ir(1) C(3) C(8) . . . . 110(1) yes
Cl(1) Ir(1) C(4) C(3) . . . . 172.7(6) yes
Cl(1) Ir(1) C(4) C(5) . . . . -63.9(8) yes
Cl(1) Ir(1) C(4) C(9) . . . . 53(1) yes
Cl(1) Ir(1) C(5) C(4) . . . . 121.8(7) yes
Cl(1) Ir(1) C(5) C(6) . . . . -124.7(6) yes
Cl(1) Ir(1) C(5) C(10) . . . . -9(1) yes
Cl(1) Ir(1) C(6) C(2) . . . . -179.5(6) yes
Cl(1) Ir(1) C(6) C(5) . . . . 62.6(6) yes
Cl(1) Ir(1) C(6) C(11) . . . . -55(1) yes
Cl(1) Ir(2) Ir(1) P(1) . . . . -92.9(1) yes
Cl(1) Ir(2) Ir(1) C(2) . . . . 163.7(8) yes
Cl(1) Ir(2) Ir(1) C(3) . . . . 139.0(4) yes
Cl(1) Ir(2) Ir(1) C(4) . . . . 99.6(3) yes
Cl(1) Ir(2) Ir(1) C(5) . . . . 61.7(4) yes
Cl(1) Ir(2) Ir(1) C(6) . . . . 39.0(8) yes
Cl(1) Ir(2) P(2) C(1) . . . . 35.1(4) yes
Cl(1) Ir(2) P(2) C(34) . . . . 156.4(4) yes
Cl(1) Ir(2) P(2) C(40) . . . . -78.9(4) yes
Cl(1) Ir(2) C(12) C(13) . . . . -151.2(6) yes
Cl(1) Ir(2) C(12) C(16) . . . . -33.8(8) yes
Cl(1) Ir(2) C(12) C(17) . . . . 88(1) yes
Cl(1) Ir(2) C(13) C(12) . . . . 77(1) yes
Cl(1) Ir(2) C(13) C(14) . . . . -38(2) yes
Cl(1) Ir(2) C(13) C(18) . . . . -162(1) yes
Cl(1) Ir(2) C(14) C(13) . . . . 164.2(6) yes
Cl(1) Ir(2) C(14) C(15) . . . . 42.1(8) yes
Cl(1) Ir(2) C(14) C(19) . . . . -80(1) yes
Cl(1) Ir(2) C(15) C(14) . . . . -146.7(7) yes
Cl(1) Ir(2) C(15) C(16) . . . . 97.2(7) yes
Cl(1) Ir(2) C(15) C(20) . . . . -19(1) yes
Cl(1) Ir(2) C(16) C(12) . . . . 155.6(6) yes
Cl(1) Ir(2) C(16) C(15) . . . . -88.3(7) yes
Cl(1) Ir(2) C(16) C(21) . . . . 33(1) yes
P(1) Ir(1) Ir(2) P(2) . . . . -8.32(9) yes
P(1) Ir(1) Ir(2) C(12) . . . . 142(3) yes
P(1) Ir(1) Ir(2) C(13) . . . . 114.5(5) yes
P(1) Ir(1) Ir(2) C(14) . . . . 147.7(4) yes
P(1) Ir(1) Ir(2) C(15) . . . . -173.5(3) yes
P(1) Ir(1) Ir(2) C(16) . . . . -142.4(5) yes
P(1) Ir(1) C(2) C(3) . . . . -137.1(7) yes
P(1) Ir(1) C(2) C(6) . . . . 105.1(6) yes
P(1) Ir(1) C(2) C(7) . . . . -19(1) yes
P(1) Ir(1) C(3) C(2) . . . . 53.3(8) yes
P(1) Ir(1) C(3) C(4) . . . . 169.1(5) yes
P(1) Ir(1) C(3) C(8) . . . . -69(1) yes
P(1) Ir(1) C(4) C(3) . . . . -26(1) yes
P(1) Ir(1) C(4) C(5) . . . . 98(1) yes
P(1) Ir(1) C(4) C(9) . . . . -145(1) yes
P(1) Ir(1) C(5) C(4) . . . . -144.8(6) yes
P(1) Ir(1) C(5) C(6) . . . . -31.2(9) yes
P(1) Ir(1) C(5) C(10) . . . . 85(1) yes
P(1) Ir(1) C(6) C(2) . . . . -81.7(7) yes
P(1) Ir(1) C(6) C(5) . . . . 160.4(5) yes
P(1) Ir(1) C(6) C(11) . . . . 43(1) yes
P(1) C(1) P(2) C(34) . . . . -85.6(6) yes
P(1) C(1) P(2) C(40) . . . . 163.2(6) yes
P(1) C(22) C(23) C(24) . . . . 175.9(9) yes
P(1) C(22) C(27) C(26) . . . . -177.8(9) yes
P(1) C(28) C(29) C(30) . . . . -174(1) yes
P(1) C(28) C(33) C(32) . . . . 176(1) yes
P(2) Ir(2) Ir(1) C(2) . . . . -111.7(8) yes
P(2) Ir(2) Ir(1) C(3) . . . . -136.4(4) yes
P(2) Ir(2) Ir(1) C(4) . . . . -175.7(3) yes
P(2) Ir(2) Ir(1) C(5) . . . . 146.3(4) yes
P(2) Ir(2) Ir(1) C(6) . . . . 123.7(8) yes
P(2) Ir(2) C(12) C(13) . . . . 118.3(7) yes
P(2) Ir(2) C(12) C(16) . . . . -124.3(6) yes
P(2) Ir(2) C(12) C(17) . . . . -3(1) yes
P(2) Ir(2) C(13) C(12) . . . . -70.0(8) yes
P(2) Ir(2) C(13) C(14) . . . . 175.3(7) yes
P(2) Ir(2) C(13) C(18) . . . . 51(2) yes
P(2) Ir(2) C(14) C(13) . . . . -8(1) yes
P(2) Ir(2) C(14) C(15) . . . . -130.2(7) yes
P(2) Ir(2) C(14) C(19) . . . . 107(1) yes
P(2) Ir(2) C(15) C(14) . . . . 117.4(8) yes
P(2) Ir(2) C(15) C(16) . . . . 1(1) yes
P(2) Ir(2) C(15) C(20) . . . . -115(1) yes
P(2) Ir(2) C(16) C(12) . . . . 64.6(7) yes
P(2) Ir(2) C(16) C(15) . . . . -179.3(6) yes
P(2) Ir(2) C(16) C(21) . . . . -58(1) yes
P(2) C(1) P(1) C(22) . . . . 74.5(7) yes
P(2) C(1) P(1) C(28) . . . . -176.1(6) yes
P(2) C(34) C(35) C(36) . . . . -177.5(9) yes
P(2) C(34) C(39) C(38) . . . . 178.5(9) yes
P(2) C(40) C(41) C(42) . . . . 177.1(9) yes
P(2) C(40) C(45) C(44) . . . . -175.9(9) yes
C(1) P(1) Ir(1) C(2) . . . . -170.6(5) yes
C(1) P(1) Ir(1) C(3) . . . . 159.4(5) yes
C(1) P(1) Ir(1) C(4) . . . . 177.7(8) yes
C(1) P(1) Ir(1) C(5) . . . . -112.8(6) yes
C(1) P(1) Ir(1) C(6) . . . . -133.0(5) yes
C(1) P(1) C(22) C(23) . . . . -118.0(9) yes
C(1) P(1) C(22) C(27) . . . . 59(1) yes
C(1) P(1) C(28) C(29) . . . . -135.8(9) yes
C(1) P(1) C(28) C(33) . . . . 50(1) yes
C(1) P(2) Ir(2) C(12) . . . . 168.0(5) yes
C(1) P(2) Ir(2) C(13) . . . . -156.3(5) yes
C(1) P(2) Ir(2) C(14) . . . . -151.2(7) yes
C(1) P(2) Ir(2) C(15) . . . . 133.3(7) yes
C(1) P(2) Ir(2) C(16) . . . . 134.2(5) yes
C(1) P(2) C(34) C(35) . . . . 113.4(9) yes
C(1) P(2) C(34) C(39) . . . . -62(1) yes
C(1) P(2) C(40) C(41) . . . . 122(1) yes
C(1) P(2) C(40) C(45) . . . . -62.3(9) yes
C(2) Ir(1) Ir(2) C(12) . . . . 39(3) yes
C(2) Ir(1) Ir(2) C(13) . . . . 11.1(9) yes
C(2) Ir(1) Ir(2) C(14) . . . . 44.3(9) yes
C(2) Ir(1) Ir(2) C(15) . . . . 83.2(9) yes
C(2) Ir(1) Ir(2) C(16) . . . . 114.3(9) yes
C(2) Ir(1) P(1) C(22) . . . . 69.3(5) yes
C(2) Ir(1) P(1) C(28) . . . . -54.7(5) yes
C(2) Ir(1) C(3) C(4) . . . . 116(1) yes
C(2) Ir(1) C(3) C(8) . . . . -122(2) yes
C(2) Ir(1) C(4) C(3) . . . . -38.9(7) yes
C(2) Ir(1) C(4) C(5) . . . . 84.6(8) yes
C(2) Ir(1) C(4) C(9) . . . . -158(2) yes
C(2) Ir(1) C(5) C(4) . . . . -77.0(8) yes
C(2) Ir(1) C(5) C(6) . . . . 36.6(6) yes
C(2) Ir(1) C(5) C(10) . . . . 152(1) yes
C(2) Ir(1) C(6) C(5) . . . . -117.9(9) yes
C(2) Ir(1) C(6) C(11) . . . . 124(2) yes
C(2) C(3) Ir(1) C(4) . . . . -116(1) yes
C(2) C(3) Ir(1) C(5) . . . . -82.3(8) yes
C(2) C(3) Ir(1) C(6) . . . . -37.1(7) yes
C(2) C(3) C(4) C(5) . . . . 6(1) yes
C(2) C(3) C(4) C(9) . . . . -168(1) yes
C(2) C(6) Ir(1) C(3) . . . . 37.7(7) yes
C(2) C(6) Ir(1) C(4) . . . . 80.0(7) yes
C(2) C(6) Ir(1) C(5) . . . . 117.9(9) yes
C(2) C(6) C(5) C(4) . . . . 4(1) yes
C(2) C(6) C(5) C(10) . . . . 175(1) yes
C(3) Ir(1) Ir(2) C(12) . . . . 14(3) yes
C(3) Ir(1) Ir(2) C(13) . . . . -13.6(6) yes
C(3) Ir(1) Ir(2) C(14) . . . . 19.6(6) yes
C(3) Ir(1) Ir(2) C(15) . . . . 58.4(5) yes
C(3) Ir(1) Ir(2) C(16) . . . . 89.5(6) yes
C(3) Ir(1) P(1) C(22) . . . . 39.3(5) yes
C(3) Ir(1) P(1) C(28) . . . . -84.7(5) yes
C(3) Ir(1) C(2) C(6) . . . . -118(1) yes
C(3) Ir(1) C(2) C(7) . . . . 118(2) yes
C(3) Ir(1) C(4) C(5) . . . . 123(1) yes
C(3) Ir(1) C(4) C(9) . . . . -119(2) yes
C(3) Ir(1) C(5) C(4) . . . . -34.5(7) yes
C(3) Ir(1) C(5) C(6) . . . . 79.1(7) yes
C(3) Ir(1) C(5) C(10) . . . . -165(1) yes
C(3) Ir(1) C(6) C(5) . . . . -80.2(7) yes
C(3) Ir(1) C(6) C(11) . . . . 162(1) yes
C(3) C(2) Ir(1) C(4) . . . . 38.1(7) yes
C(3) C(2) Ir(1) C(5) . . . . 78.8(8) yes
C(3) C(2) Ir(1) C(6) . . . . 118(1) yes
C(3) C(2) C(6) C(5) . . . . -1(1) yes
C(3) C(2) C(6) C(11) . . . . 173(1) yes
C(3) C(4) Ir(1) C(5) . . . . -123(1) yes
C(3) C(4) Ir(1) C(6) . . . . -81.5(8) yes
C(3) C(4) C(5) C(6) . . . . -6(1) yes
C(3) C(4) C(5) C(10) . . . . -176(1) yes
C(4) Ir(1) Ir(2) C(12) . . . . -25(3) yes
C(4) Ir(1) Ir(2) C(13) . . . . -52.9(6) yes
C(4) Ir(1) Ir(2) C(14) . . . . -19.7(5) yes
C(4) Ir(1) Ir(2) C(15) . . . . 19.1(5) yes
C(4) Ir(1) Ir(2) C(16) . . . . 50.2(6) yes
C(4) Ir(1) P(1) C(22) . . . . 57.6(9) yes
C(4) Ir(1) P(1) C(28) . . . . -66.4(9) yes
C(4) Ir(1) C(2) C(6) . . . . -79.8(7) yes
C(4) Ir(1) C(2) C(7) . . . . 156(2) yes
C(4) Ir(1) C(3) C(8) . . . . 122(2) yes
C(4) Ir(1) C(5) C(6) . . . . 114(1) yes
C(4) Ir(1) C(5) C(10) . . . . -131(2) yes
C(4) Ir(1) C(6) C(5) . . . . -37.9(6) yes
C(4) Ir(1) C(6) C(11) . . . . -156(1) yes
C(4) C(3) Ir(1) C(5) . . . . 33.5(7) yes
C(4) C(3) Ir(1) C(6) . . . . 78.7(7) yes
C(4) C(3) C(2) C(6) . . . . -3(1) yes
C(4) C(3) C(2) C(7) . . . . 166(1) yes
C(4) C(5) Ir(1) C(6) . . . . -114(1) yes
C(4) C(5) C(6) C(11) . . . . -170(1) yes
C(5) Ir(1) Ir(2) C(12) . . . . -63(3) yes
C(5) Ir(1) Ir(2) C(13) . . . . -90.8(6) yes
C(5) Ir(1) Ir(2) C(14) . . . . -57.7(5) yes
C(5) Ir(1) Ir(2) C(15) . . . . -18.8(5) yes
C(5) Ir(1) Ir(2) C(16) . . . . 12.3(6) yes
C(5) Ir(1) P(1) C(22) . . . . 127.1(6) yes
C(5) Ir(1) P(1) C(28) . . . . 3.1(6) yes
C(5) Ir(1) C(2) C(6) . . . . -39.0(6) yes
C(5) Ir(1) C(2) C(7) . . . . -163(1) yes
C(5) Ir(1) C(3) C(8) . . . . 156(1) yes
C(5) Ir(1) C(4) C(9) . . . . 117(2) yes
C(5) Ir(1) C(6) C(11) . . . . -118(1) yes
C(5) C(4) Ir(1) C(6) . . . . 41.9(7) yes
C(5) C(4) C(3) C(8) . . . . 179(1) yes
C(5) C(6) C(2) C(7) . . . . -168(1) yes
C(6) Ir(1) Ir(2) C(12) . . . . -86(3) yes
C(6) Ir(1) Ir(2) C(13) . . . . -113.5(9) yes
C(6) Ir(1) Ir(2) C(14) . . . . -80.4(9) yes
C(6) Ir(1) Ir(2) C(15) . . . . -41.5(9) yes
C(6) Ir(1) Ir(2) C(16) . . . . -10.4(9) yes
C(6) Ir(1) P(1) C(22) . . . . 106.9(5) yes
C(6) Ir(1) P(1) C(28) . . . . -17.1(5) yes
C(6) Ir(1) C(2) C(7) . . . . -124(2) yes
C(6) Ir(1) C(3) C(8) . . . . -159(1) yes
C(6) Ir(1) C(4) C(9) . . . . 159(2) yes
C(6) Ir(1) C(5) C(10) . . . . 116(1) yes
C(6) C(2) C(3) C(8) . . . . -176(1) yes
C(6) C(5) C(4) C(9) . . . . 168(1) yes
C(7) C(2) C(3) C(8) . . . . -7(2) yes
C(7) C(2) C(6) C(11) . . . . 5(2) yes
C(8) C(3) C(4) C(9) . . . . 5(2) yes
C(9) C(4) C(5) C(10) . . . . -2(2) yes
C(10) C(5) C(6) C(11) . . . . 1(2) yes
C(12) Ir(2) P(2) C(34) . . . . -70.6(5) yes
C(12) Ir(2) P(2) C(40) . . . . 54.0(5) yes
C(12) Ir(2) C(13) C(14) . . . . -115(1) yes
C(12) Ir(2) C(13) C(18) . . . . 121(2) yes
C(12) Ir(2) C(14) C(13) . . . . 39.8(7) yes
C(12) Ir(2) C(14) C(15) . . . . -82.3(8) yes
C(12) Ir(2) C(14) C(19) . . . . 155(2) yes
C(12) Ir(2) C(15) C(14) . . . . 77.8(7) yes
C(12) Ir(2) C(15) C(16) . . . . -38.3(7) yes
C(12) Ir(2) C(15) C(20) . . . . -154(1) yes
C(12) Ir(2) C(16) C(15) . . . . 116(1) yes
C(12) Ir(2) C(16) C(21) . . . . -122(2) yes
C(12) C(13) Ir(2) C(14) . . . . 115(1) yes
C(12) C(13) Ir(2) C(15) . . . . 80.3(8) yes
C(12) C(13) Ir(2) C(16) . . . . 37.5(7) yes
C(12) C(13) C(14) C(15) . . . . -5(1) yes
C(12) C(13) C(14) C(19) . . . . 175(1) yes
C(12) C(16) Ir(2) C(13) . . . . -37.8(6) yes
C(12) C(16) Ir(2) C(14) . . . . -79.0(7) yes
C(12) C(16) Ir(2) C(15) . . . . -116(1) yes
C(12) C(16) C(15) C(14) . . . . 1(1) yes
C(12) C(16) C(15) C(20) . . . . -173(1) yes
C(13) Ir(2) P(2) C(34) . . . . -35.0(5) yes
C(13) Ir(2) P(2) C(40) . . . . 89.7(5) yes
C(13) Ir(2) C(12) C(16) . . . . 117(1) yes
C(13) Ir(2) C(12) C(17) . . . . -121(2) yes
C(13) Ir(2) C(14) C(15) . . . . -122(1) yes
C(13) Ir(2) C(14) C(19) . . . . 115(2) yes
C(13) Ir(2) C(15) C(14) . . . . 34.6(7) yes
C(13) Ir(2) C(15) C(16) . . . . -81.5(8) yes
C(13) Ir(2) C(15) C(20) . . . . 162(1) yes
C(13) Ir(2) C(16) C(15) . . . . 78.3(7) yes
C(13) Ir(2) C(16) C(21) . . . . -160(1) yes
C(13) C(12) Ir(2) C(14) . . . . -37.9(7) yes
C(13) C(12) Ir(2) C(15) . . . . -79.0(7) yes
C(13) C(12) Ir(2) C(16) . . . . -117(1) yes
C(13) C(12) C(16) C(15) . . . . -4(1) yes
C(13) C(12) C(16) C(21) . . . . -175(1) yes
C(13) C(14) Ir(2) C(15) . . . . 122(1) yes
C(13) C(14) Ir(2) C(16) . . . . 83.2(8) yes
C(13) C(14) C(15) C(16) . . . . 3(1) yes
C(13) C(14) C(15) C(20) . . . . 176(1) yes
C(14) Ir(2) P(2) C(34) . . . . -29.8(7) yes
C(14) Ir(2) P(2) C(40) . . . . 94.8(7) yes
C(14) Ir(2) C(12) C(16) . . . . 79.4(8) yes
C(14) Ir(2) C(12) C(17) . . . . -159(2) yes
C(14) Ir(2) C(13) C(18) . . . . -124(2) yes
C(14) Ir(2) C(15) C(16) . . . . -116(1) yes
C(14) Ir(2) C(15) C(20) . . . . 128(2) yes
C(14) Ir(2) C(16) C(15) . . . . 37.1(7) yes
C(14) Ir(2) C(16) C(21) . . . . 159(1) yes
C(14) C(13) Ir(2) C(15) . . . . -34.3(7) yes
C(14) C(13) Ir(2) C(16) . . . . -77.1(8) yes
C(14) C(13) C(12) C(16) . . . . 5(1) yes
C(14) C(13) C(12) C(17) . . . . -166(1) yes
C(14) C(15) Ir(2) C(16) . . . . 116(1) yes
C(14) C(15) C(16) C(21) . . . . 172(1) yes
C(15) Ir(2) P(2) C(34) . . . . -105.4(8) yes
C(15) Ir(2) P(2) C(40) . . . . 19.3(8) yes
C(15) Ir(2) C(12) C(16) . . . . 38.3(6) yes
C(15) Ir(2) C(12) C(17) . . . . 160(1) yes
C(15) Ir(2) C(13) C(18) . . . . -158(2) yes
C(15) Ir(2) C(14) C(19) . . . . -122(2) yes
C(15) Ir(2) C(16) C(21) . . . . 122(2) yes
C(15) C(14) Ir(2) C(16) . . . . -38.9(7) yes
C(15) C(14) C(13) C(18) . . . . -168(1) yes
C(15) C(16) C(12) C(17) . . . . 168(1) yes
C(16) Ir(2) P(2) C(34) . . . . -104.5(5) yes
C(16) Ir(2) P(2) C(40) . . . . 20.2(5) yes
C(16) Ir(2) C(12) C(17) . . . . 122(2) yes
C(16) Ir(2) C(13) C(18) . . . . 159(2) yes
C(16) Ir(2) C(14) C(19) . . . . -161(2) yes
C(16) Ir(2) C(15) C(20) . . . . -116(1) yes
C(16) C(12) C(13) C(18) . . . . 168(1) yes
C(16) C(15) C(14) C(19) . . . . -178(1) yes
C(17) C(12) C(13) C(18) . . . . -3(2) yes
C(17) C(12) C(16) C(21) . . . . -4(2) yes
C(18) C(13) C(14) C(19) . . . . 12(2) yes
C(19) C(14) C(15) C(20) . . . . -4(2) yes
C(20) C(15) C(16) C(21) . . . . -1(2) yes
C(22) P(1) C(28) C(29) . . . . -27(1) yes
C(22) P(1) C(28) C(33) . . . . 158.3(9) yes
C(22) C(23) C(24) C(25) . . . . 3(2) yes
C(22) C(27) C(26) C(25) . . . . 1(2) yes
C(23) C(22) P(1) C(28) . . . . 135.0(9) yes
C(23) C(22) C(27) C(26) . . . . -1(2) yes
C(23) C(24) C(25) C(26) . . . . -3(2) yes
C(24) C(23) C(22) C(27) . . . . -1(2) yes
C(24) C(25) C(26) C(27) . . . . 1(2) yes
C(27) C(22) P(1) C(28) . . . . -48(1) yes
C(28) C(29) C(30) C(31) . . . . -2(2) yes
C(28) C(33) C(32) C(31) . . . . -2(2) yes
C(29) C(28) C(33) C(32) . . . . 1(2) yes
C(29) C(30) C(31) C(32) . . . . 2(2) yes
C(30) C(29) C(28) C(33) . . . . 1(2) yes
C(30) C(31) C(32) C(33) . . . . 1(2) yes
C(34) P(2) C(40) C(41) . . . . 13(1) yes
C(34) P(2) C(40) C(45) . . . . -171.2(8) yes
C(34) C(35) C(36) C(37) . . . . -0(2) yes
C(34) C(39) C(38) C(37) . . . . -2(2) yes
C(35) C(34) P(2) C(40) . . . . -139.4(9) yes
C(35) C(34) C(39) C(38) . . . . 3(2) yes
C(35) C(36) C(37) C(38) . . . . 1(2) yes
C(36) C(35) C(34) C(39) . . . . -2(2) yes
C(36) C(37) C(38) C(39) . . . . 0(2) yes
C(39) C(34) P(2) C(40) . . . . 45(1) yes
C(40) C(41) C(42) C(43) . . . . -2(2) yes
C(40) C(45) C(44) C(43) . . . . -2(2) yes
C(41) C(40) C(45) C(44) . . . . 0(2) yes
C(41) C(42) C(43) C(44) . . . . 0(2) yes
C(42) C(41) C(40) C(45) . . . . 1(2) yes
C(42) C(43) C(44) C(45) . . . . 1(2) yes
C(46) C(47) C(48) C(49) . . . . 2(2) no
C(46) C(51) C(50) C(49) . . . . -0(2) no
C(46) B(1) C(52) C(53) . . . . -164(1) no
C(46) B(1) C(52) C(57) . . . . 20(2) no
C(46) B(1) C(58) C(59) . . . . 81(1) no
C(46) B(1) C(58) C(63) . . . . -90(1) no
C(46) B(1) C(64) C(65) . . . . 35(2) no
C(46) B(1) C(64) C(69) . . . . -147(1) no
C(47) C(46) C(51) C(50) . . . . -0(2) no
C(47) C(46) B(1) C(52) . . . . -71(1) no
C(47) C(46) B(1) C(58) . . . . 168(1) no
C(47) C(46) B(1) C(64) . . . . 50(1) no
C(47) C(48) C(49) C(50) . . . . -2(3) no
C(48) C(47) C(46) C(51) . . . . -0(2) no
C(48) C(47) C(46) B(1) . . . . 179(1) no
C(48) C(49) C(50) C(51) . . . . 2(3) no
C(50) C(51) C(46) B(1) . . . . -180(1) no
C(51) C(46) B(1) C(52) . . . . 109(1) no
C(51) C(46) B(1) C(58) . . . . -13(2) no
C(51) C(46) B(1) C(64) . . . . -131(1) no
C(52) C(53) C(54) C(55) . . . . 0(2) no
C(52) C(57) C(56) C(55) . . . . -0(2) no
C(52) B(1) C(58) C(59) . . . . -40(2) no
C(52) B(1) C(58) C(63) . . . . 150(1) no
C(52) B(1) C(64) C(65) . . . . 155(1) no
C(52) B(1) C(64) C(69) . . . . -27(2) no
C(53) C(52) C(57) C(56) . . . . -1(2) no
C(53) C(52) B(1) C(58) . . . . -45(1) no
C(53) C(52) B(1) C(64) . . . . 77(1) no
C(53) C(54) C(55) C(56) . . . . -1(2) no
C(54) C(53) C(52) C(57) . . . . 1(2) no
C(54) C(53) C(52) B(1) . . . . -176(1) no
C(54) C(55) C(56) C(57) . . . . 1(2) no
C(56) C(57) C(52) B(1) . . . . 176(1) no
C(57) C(52) B(1) C(58) . . . . 139(1) no
C(57) C(52) B(1) C(64) . . . . -99(1) no
C(58) C(59) C(60) C(61) . . . . 0(2) no
C(58) C(63) C(62) C(61) . . . . -3(3) no
C(58) B(1) C(64) C(65) . . . . -82(1) no
C(58) B(1) C(64) C(69) . . . . 97(1) no
C(59) C(58) C(63) C(62) . . . . 1(2) no
C(59) C(58) B(1) C(64) . . . . -163(1) no
C(59) C(60) C(61) C(62) . . . . -2(2) no
C(60) C(59) C(58) C(63) . . . . 0(2) no
C(60) C(59) C(58) B(1) . . . . -171(1) no
C(60) C(61) C(62) C(63) . . . . 3(3) no
C(62) C(63) C(58) B(1) . . . . 172(1) no
C(63) C(58) B(1) C(64) . . . . 27(2) no
C(64) C(65) C(66) C(67) . . . . 0(3) no
C(64) C(69) C(68) C(67) . . . . 0(2) no
C(65) C(64) C(69) C(68) . . . . 2(2) no
C(65) C(66) C(67) C(68) . . . . 2(3) no
C(66) C(65) C(64) C(69) . . . . -2(2) no
C(66) C(65) C(64) B(1) . . . . 176(1) no
C(66) C(67) C(68) C(69) . . . . -2(2) no
C(68) C(69) C(64) B(1) . . . . -177(1) no
C(70) C(71) C(72) C(73) . . . . 1(2) no
C(70) C(75) C(74) C(73) . . . . 0(2) no
C(70) B(2) C(76) C(77) . . . . -150(1) no
C(70) B(2) C(76) C(81) . . . . 37(2) no
C(70) B(2) C(82) C(83) . . . . 37(2) no
C(70) B(2) C(82) C(87) . . . . -151(1) no
C(70) B(2) C(88) C(89) . . . . 72(1) no
C(70) B(2) C(88) C(93) . . . . -109(1) no
C(71) C(70) C(75) C(74) . . . . 3(2) no
C(71) C(70) B(2) C(76) . . . . -72(1) no
C(71) C(70) B(2) C(82) . . . . 48(1) no
C(71) C(70) B(2) C(88) . . . . 168(1) no
C(71) C(72) C(73) C(74) . . . . 2(2) no
C(72) C(71) C(70) C(75) . . . . -4(2) no
C(72) C(71) C(70) B(2) . . . . 172(1) no
C(72) C(73) C(74) C(75) . . . . -3(2) no
C(74) C(75) C(70) B(2) . . . . -173(1) no
C(75) C(70) B(2) C(76) . . . . 104(1) no
C(75) C(70) B(2) C(82) . . . . -137(1) no
C(75) C(70) B(2) C(88) . . . . -16(2) no
C(76) C(77) C(78) C(79) . . . . 2(3) no
C(76) C(81) C(80) C(79) . . . . 0(2) no
C(76) B(2) C(82) C(83) . . . . 157(1) no
C(76) B(2) C(82) C(87) . . . . -32(2) no
C(76) B(2) C(88) C(89) . . . . -48(1) no
C(76) B(2) C(88) C(93) . . . . 132(1) no
C(77) C(76) C(81) C(80) . . . . 0(2) no
C(77) C(76) B(2) C(82) . . . . 89(1) no
C(77) C(76) B(2) C(88) . . . . -29(2) no
C(77) C(78) C(79) C(80) . . . . -2(3) no
C(78) C(77) C(76) C(81) . . . . -1(2) no
C(78) C(77) C(76) B(2) . . . . -174(1) no
C(78) C(79) C(80) C(81) . . . . 1(3) no
C(80) C(81) C(76) B(2) . . . . 173(1) no
C(81) C(76) B(2) C(82) . . . . -83(1) no
C(81) C(76) B(2) C(88) . . . . 159(1) no
C(82) C(83) C(84) C(85) . . . . -3(2) no
C(82) C(87) C(86) C(85) . . . . 0(2) no
C(82) B(2) C(88) C(89) . . . . -166(1) no
C(82) B(2) C(88) C(93) . . . . 13(1) no
C(83) C(82) C(87) C(86) . . . . -0(2) no
C(83) C(82) B(2) C(88) . . . . -84(1) no
C(83) C(84) C(85) C(86) . . . . 2(2) no
C(84) C(83) C(82) C(87) . . . . 2(2) no
C(84) C(83) C(82) B(2) . . . . 173(1) no
C(84) C(85) C(86) C(87) . . . . -1(2) no
C(86) C(87) C(82) B(2) . . . . -172(1) no
C(87) C(82) B(2) C(88) . . . . 87(1) no
C(88) C(89) C(90) C(91) . . . . -0(2) no
C(88) C(93) C(92) C(91) . . . . -3(2) no
C(89) C(88) C(93) C(92) . . . . 4(2) no
C(89) C(90) C(91) C(92) . . . . 1(2) no
C(90) C(89) C(88) C(93) . . . . -2(2) no
C(90) C(89) C(88) B(2) . . . . 178(1) no
C(90) C(91) C(92) C(93) . . . . 1(2) no
C(92) C(93) C(88) B(2) . . . . -176(1) no
